data_7018259
loop_
_publ_author_name
'Zheng, Ai-Xia'
'Li, Hong-Xi'
'Hou, Kai-Peng'
'Shi, Jing'
'Wang, Hui-Fang'
'Ren, Zhi-Gang'
'Lang, Jian-Ping'

_publ_section_title
;
 Reactions of a methylmercury zwitterionic thiolate complex
 [MeHg(Tab)]PF(6) with various donor ligands: relevance to methylmercury
 detoxification.
;
_journal_issue 9
_journal_name_full 'Dalton transactions (Cambridge, England : 2003)'
_journal_page_first 2699
_journal_page_last 2706
_journal_paper_doi 10.1039/c2dt12219g
_journal_volume 41
_journal_year 2012
_chemical_formula_moiety '6(C36 H52 Hg N4 S4), 12(F6 P), 4(C2 H3 N), 2(C H4 O) '
_chemical_formula_sum 'C226 H332 F72 Hg6 N28 O2 P12 S24'
_chemical_formula_weight 7185.82
_chemical_name_systematic
;
?
;
_space_group_IT_number 7
_symmetry_cell_setting monoclinic
_symmetry_space_group_name_Hall 'P -2yc'
_symmetry_space_group_name_H-M 'P 1 c 1'
_atom_sites_solution_hydrogens geom
_atom_sites_solution_primary direct
_atom_sites_solution_secondary difmap
_cell_angle_alpha 90.00
_cell_angle_beta 99.35(3)
_cell_angle_gamma 90.00
_cell_formula_units_Z 1
_cell_length_a 27.196(5)
_cell_length_b 12.152(2)
_cell_length_c 23.754(5)
_cell_measurement_reflns_used 18473
_cell_measurement_temperature 223(2)
_cell_measurement_theta_max 27.5010
_cell_measurement_theta_min 2.9990
_cell_volume 7746(3)
_computing_cell_refinement 'CrystalClear, Ver. 1.30 (Rigaku/MSC, 2001)'
_computing_data_collection 'CrystalClear, Ver. 1.30 (Rigaku/MSC, 2001)'
_computing_data_reduction 'CrystalStructure, Ver. 3.60 (Rigaku/MSC, 2004)'
_computing_molecular_graphics 'ORTEPII (Johnson, 1976)'
_computing_publication_material SHELXL97
_computing_structure_refinement 'SHELXL-97 (Sheldrick, 1997)'
_computing_structure_solution 'SHELXS-97 (Sheldrick, 1990)'
_diffrn_ambient_temperature 223(2)
_diffrn_measured_fraction_theta_full 0.993
_diffrn_measured_fraction_theta_max 0.993
_diffrn_measurement_device_type 'Rigaku MercuryCCD area detector'
_diffrn_measurement_method \w
_diffrn_radiation_monochromator graphite
_diffrn_radiation_source 'fine-focus sealed tube'
_diffrn_radiation_type MoK\a
_diffrn_radiation_wavelength 0.71073
_diffrn_reflns_av_R_equivalents 0.0569
_diffrn_reflns_av_sigmaI/netI 0.1048
_diffrn_reflns_limit_h_max 35
_diffrn_reflns_limit_h_min -30
_diffrn_reflns_limit_k_max 13
_diffrn_reflns_limit_k_min -15
_diffrn_reflns_limit_l_max 30
_diffrn_reflns_limit_l_min -30
_diffrn_reflns_number 47515
_diffrn_reflns_theta_full 27.49
_diffrn_reflns_theta_max 27.49
_diffrn_reflns_theta_min 3.04
_diffrn_standards_decay_% 0
_diffrn_standards_interval_count 0
_diffrn_standards_interval_time 0
_diffrn_standards_number 0
_exptl_absorpt_coefficient_mu 3.279
_exptl_absorpt_correction_T_max 0.5600
_exptl_absorpt_correction_T_min 0.1790
_exptl_absorpt_correction_type multi-scan
_exptl_absorpt_process_details 'Jacobson, R. (1998) Private communication to Rigaku Company, Tokyo, Japan.'
_exptl_crystal_colour Yellow
_exptl_crystal_density_diffrn 1.540
_exptl_crystal_density_method 'not measured'
_exptl_crystal_description Prism
_exptl_crystal_F_000 3592
_exptl_crystal_size_max 0.80
_exptl_crystal_size_mid 0.55
_exptl_crystal_size_min 0.20
_refine_diff_density_max 2.737
_refine_diff_density_min -2.537
_refine_diff_density_rms 0.153
_refine_ls_abs_structure_details 'Flack H D (1983), Acta Cryst. A39, 876-881'
_refine_ls_abs_structure_Flack 0.178(6)
_refine_ls_extinction_method none
_refine_ls_goodness_of_fit_ref 1.047
_refine_ls_hydrogen_treatment constr
_refine_ls_matrix_type full
_refine_ls_number_parameters 1731
_refine_ls_number_reflns 28302
_refine_ls_number_restraints 127
_refine_ls_restrained_S_all 1.045
_refine_ls_R_factor_all 0.0808
_refine_ls_R_factor_gt 0.0687
_refine_ls_shift/su_max 0.056
_refine_ls_shift/su_mean 0.001
_refine_ls_structure_factor_coef Fsqd
_refine_ls_weighting_details 'calc w=1/[\s^2^(Fo^2^)+(0.0726P)^2^+0.0000P] where P=(Fo^2^+2Fc^2^)/3'
_refine_ls_weighting_scheme calc
_refine_ls_wR_factor_gt 0.1616
_refine_ls_wR_factor_ref 0.1746
_reflns_number_gt 23614
_reflns_number_total 28302
_reflns_threshold_expression >2sigma(I)
_cod_data_source_file c2dt12219g.txt
_cod_data_source_block 6
_cod_depositor_comments
;
The following automatic conversions were performed:

'_exptl_absorpt_correction_type' value 'Multi-scan' changed to
'multi-scan' according to
/home/saulius/struct/CIF-dictionaries/cif_core.dic dictionary named
'cif_core.dic' version 2.4.1 from 2010-06-29.

Automatic conversion script
Id: cif_fix_values 1715 2011-07-08 13:25:40Z adriana 
;
_cod_original_sg_symbol_H-M 'P c'
_cod_database_code 7018259

loop_
_symmetry_equiv_pos_as_xyz
'x, y, z'
'x, -y, z+1/2'

loop_
_atom_site_label
_atom_site_type_symbol
_atom_site_fract_x
_atom_site_fract_y
_atom_site_fract_z
_atom_site_U_iso_or_equiv
_atom_site_adp_type
_atom_site_occupancy
_atom_site_symmetry_multiplicity
_atom_site_calc_flag
_atom_site_refinement_flags
_atom_site_disorder_assembly
_atom_site_disorder_group
Hg1 Hg 0.39942(2) 0.78926(4) 0.62827(2) 0.04201(11) Uani 1 1 d . . .
Hg2 Hg 0.600753(15) 0.25244(4) 0.871714(17) 0.03666(11) Uani 1 1 d . . .
Hg3 Hg 0.819008(17) 0.25405(4) 0.240399(19) 0.04446(14) Uani 1 1 d . . .
S1 S 0.34173(12) 0.9180(3) 0.66810(15) 0.0460(7) Uani 1 1 d . . .
S2 S 0.36192(14) 0.6422(3) 0.56185(15) 0.0544(8) Uani 1 1 d . . .
S3 S 0.46429(12) 0.6952(3) 0.70532(14) 0.0492(8) Uani 1 1 d . . .
S4 S 0.46588(12) 0.8965(3) 0.59124(13) 0.0462(7) Uani 1 1 d . . .
S5 S 0.56344(12) 0.1028(2) 0.80038(13) 0.0422(7) Uani 1 1 d . . .
S6 S 0.63433(11) 0.4161(2) 0.82115(13) 0.0390(6) Uani 1 1 d . . .
S7 S 0.67744(10) 0.1863(2) 0.93358(12) 0.0371(6) Uani 1 1 d . . .
S8 S 0.52563(11) 0.3139(3) 0.90978(12) 0.0407(6) Uani 1 1 d . . .
S9 S 0.85227(12) 0.4027(3) 0.31323(14) 0.0466(7) Uani 1 1 d . . .
S10 S 0.89659(14) 0.2110(5) 0.20225(18) 0.0732(13) Uani 1 1 d . . .
S11 S 0.74260(11) 0.3108(3) 0.17606(13) 0.0427(7) Uani 1 1 d . . .
S12 S 0.78954(11) 0.0852(2) 0.29142(14) 0.0422(7) Uani 1 1 d . . .
N1 N 0.1637(4) 0.6753(12) 0.7277(6) 0.085(5) Uani 1 1 d D . .
N2 N 0.1558(4) 0.7812(16) 0.4470(6) 0.082(5) Uani 1 1 d D . .
N3 N 0.3690(5) 0.4722(9) 0.8904(5) 0.054(3) Uani 1 1 d . . .
N4 N 0.3933(4) 1.0275(9) 0.3449(5) 0.043(2) Uani 1 1 d . . .
N5 N 0.3799(4) 0.2831(10) 0.6505(5) 0.049(3) Uani 1 1 d . . .
N6 N 0.8219(4) 0.2782(9) 0.7306(5) 0.040(2) Uani 1 1 d . . .
N7 N 0.6219(4) 0.0014(7) 1.1517(4) 0.036(2) Uani 1 1 d . . .
N8 N 0.5849(3) 0.5016(7) 1.1476(4) 0.0314(19) Uani 1 1 d . . .
N9 N 1.0484(5) 0.2280(15) 0.4368(8) 0.098(4) Uani 1 1 d DU . .
N10 N 0.8382(4) 0.0009(9) -0.0288(5) 0.044(2) Uani 1 1 d . . .
N11 N 0.8001(4) 0.4909(9) -0.0429(4) 0.045(2) Uani 1 1 d . . .
N12 N 0.5999(4) 0.2188(8) 0.3782(5) 0.038(2) Uani 1 1 d . . .
N13 N 0.0851(10) 1.453(2) 1.0340(11) 0.137(8) Uani 1 1 d . . .
N14 N 0.0700(11) 0.480(3) 0.8051(16) 0.110(9) Uani 0.50 1 d PU . .
N15 N 0.1457(13) 0.953(3) 1.0613(18) 0.117(16) Uani 0.50 1 d P . .
P1 P 0.71174(17) 0.2530(2) 0.5546(2) 0.0370(6) Uani 1 1 d . . .
P2 P -0.05630(19) 0.7230(5) 1.0924(2) 0.0696(12) Uani 1 1 d . . .
P3 P 0.23333(19) 0.7569(4) 1.2779(3) 0.0790(15) Uani 1 1 d . . .
P4 P 0.2390(2) 0.7744(6) 0.9290(3) 0.099(2) Uani 1 1 d . . .
P5 P 0.48907(14) 0.7364(3) 1.01430(17) 0.0437(8) Uani 1 1 d . . .
P6 P -0.02445(14) 1.2061(4) 0.89781(19) 0.0658(11) Uani 1 1 d . . .
F1 F 0.7074(3) 0.2023(9) 0.4923(4) 0.074(3) Uani 1 1 d . . .
F2 F 0.6564(3) 0.2130(8) 0.5573(4) 0.068(2) Uani 1 1 d . . .
F3 F 0.7346(3) 0.1388(7) 0.5798(4) 0.067(2) Uani 1 1 d . . .
F4 F 0.7168(3) 0.3021(9) 0.6169(4) 0.076(3) Uani 1 1 d . . .
F5 F 0.7669(3) 0.2878(8) 0.5508(4) 0.070(2) Uani 1 1 d . . .
F6 F 0.6904(3) 0.3661(7) 0.5277(4) 0.067(2) Uani 1 1 d . . .
F7 F -0.0004(4) 0.6803(14) 1.1070(6) 0.124(5) Uani 1 1 d . . .
F8 F -0.0348(6) 0.8412(11) 1.0842(7) 0.145(6) Uani 1 1 d . . .
F9 F -0.1117(5) 0.7696(12) 1.0787(7) 0.119(5) Uani 1 1 d . . .
F10 F -0.0550(5) 0.7465(11) 1.1590(5) 0.108(5) Uani 1 1 d . . .
F11 F -0.0775(4) 0.6050(9) 1.1032(5) 0.097(3) Uani 1 1 d . . .
F12 F -0.0586(5) 0.6981(14) 1.0276(5) 0.111(4) Uani 1 1 d . . .
F13 F 0.2820(7) 0.797(3) 1.3042(19) 0.31(2) Uani 1 1 d . . .
F14 F 0.2319(9) 0.711(2) 1.3375(9) 0.225(13) Uani 1 1 d . . .
F15 F 0.1982(9) 0.8511(18) 1.2865(9) 0.219(11) Uani 1 1 d . . .
F16 F 0.1854(7) 0.697(2) 1.2552(15) 0.239(13) Uani 1 1 d . . .
F17 F 0.2383(11) 0.8105(19) 1.2196(12) 0.259(17) Uani 1 1 d . . .
F18 F 0.2649(8) 0.6543(14) 1.2632(8) 0.197(11) Uani 1 1 d . . .
F19 F 0.2796(11) 0.711(3) 0.9712(14) 0.31(2) Uani 1 1 d . . .
F20 F 0.2637(7) 0.8922(17) 0.9422(14) 0.269(16) Uani 1 1 d . . .
F21 F 0.2703(7) 0.7544(13) 0.8809(12) 0.187(10) Uani 1 1 d . . .
F22 F 0.1950(6) 0.813(2) 0.8833(8) 0.174(8) Uani 1 1 d . . .
F23 F 0.2006(5) 0.8046(18) 0.9704(8) 0.179(8) Uani 1 1 d . . .
F24 F 0.2156(8) 0.6650(15) 0.9126(9) 0.183(9) Uani 1 1 d . . .
F25 F 0.4866(4) 0.7730(7) 1.0781(4) 0.072(3) Uani 1 1 d . . .
F26 F 0.5035(3) 0.8582(6) 0.9998(4) 0.066(2) Uani 1 1 d . . .
F27 F 0.4310(3) 0.7615(7) 0.9963(4) 0.065(2) Uani 1 1 d . . .
F28 F 0.4909(3) 0.6977(8) 0.9504(3) 0.063(2) Uani 1 1 d . . .
F29 F 0.4757(3) 0.6139(6) 1.0305(4) 0.062(2) Uani 1 1 d . . .
F30 F 0.5469(3) 0.7116(8) 1.0314(4) 0.065(2) Uani 1 1 d . . .
F31 F -0.0712(4) 1.2712(11) 0.9139(7) 0.111(4) Uani 1 1 d . . .
F32 F 0.0237(3) 1.1453(11) 0.8828(5) 0.097(3) Uani 1 1 d . . .
F33 F 0.0115(3) 1.3037(10) 0.9239(5) 0.089(3) Uani 1 1 d . . .
F34 F -0.0596(4) 1.1107(9) 0.8702(5) 0.098(3) Uani 1 1 d . . .
F35 F -0.0169(4) 1.1477(12) 0.9581(5) 0.113(4) Uani 1 1 d . . .
F36 F -0.0317(4) 1.2662(12) 0.8388(5) 0.104(4) Uani 1 1 d . . .
O1 O -0.0249(13) 0.983(4) 1.243(2) 0.152(17) Uani 0.50 1 d PD . .
O2 O 0.0363(15) 1.082(6) 1.1027(17) 0.23(2) Uani 0.50 1 d PU . .
C1 C 0.2894(4) 0.8465(12) 0.6815(5) 0.050(3) Uani 1 1 d . . .
C2 C 0.2568(4) 0.8993(11) 0.7149(6) 0.049(3) Uani 1 1 d . . .
H2A H 0.2635 0.9719 0.7274 0.059 Uiso 1 1 calc R . .
C3 C 0.2156(5) 0.8458(16) 0.7291(7) 0.071(5) Uani 1 1 d . . .
H3A H 0.1944 0.8825 0.7504 0.086 Uiso 1 1 calc R . .
C4 C 0.2056(4) 0.7373(11) 0.7117(6) 0.052(3) Uani 1 1 d D . .
C5 C 0.2372(5) 0.6860(14) 0.6807(6) 0.057(3) Uani 1 1 d . . .
H5A H 0.2308 0.6125 0.6696 0.068 Uiso 1 1 calc R . .
C6 C 0.2786(6) 0.7386(12) 0.6651(7) 0.056(4) Uani 1 1 d . . .
H6A H 0.2992 0.7008 0.6434 0.067 Uiso 1 1 calc R . .
C7 C 0.1302(7) 0.7449(17) 0.7550(10) 0.130(6) Uani 1 1 d D . .
H7A H 0.1033 0.7004 0.7651 0.196 Uiso 1 1 calc R . .
H7B H 0.1165 0.8025 0.7288 0.196 Uiso 1 1 calc R . .
H7C H 0.1487 0.7779 0.7892 0.196 Uiso 1 1 calc R . .
C8 C 0.1827(7) 0.5924(18) 0.7708(8) 0.130(6) Uani 1 1 d D . .
H8A H 0.1550 0.5517 0.7815 0.196 Uiso 1 1 calc R . .
H8B H 0.2010 0.6287 0.8041 0.196 Uiso 1 1 calc R . .
H8C H 0.2047 0.5422 0.7551 0.196 Uiso 1 1 calc R . .
C9 C 0.1335(6) 0.6171(19) 0.6808(7) 0.130(6) Uani 1 1 d D . .
H9A H 0.1068 0.5781 0.6948 0.196 Uiso 1 1 calc R . .
H9B H 0.1542 0.5649 0.6644 0.196 Uiso 1 1 calc R . .
H9C H 0.1194 0.6695 0.6518 0.196 Uiso 1 1 calc R . .
C10 C 0.3011(5) 0.6879(10) 0.5284(5) 0.043(3) Uani 1 1 d . . .
C11 C 0.2949(5) 0.7887(14) 0.5051(7) 0.064(4) Uani 1 1 d . . .
H11A H 0.3221 0.8369 0.5066 0.076 Uiso 1 1 calc R . .
C12 C 0.2467(6) 0.8215(16) 0.4785(7) 0.074(5) Uani 1 1 d . . .
H12A H 0.2411 0.8934 0.4643 0.089 Uiso 1 1 calc R . .
C13 C 0.2084(5) 0.7471(13) 0.4737(7) 0.058(4) Uani 1 1 d . . .
C14 C 0.2169(6) 0.6464(18) 0.4958(10) 0.094(7) Uani 1 1 d . . .
H14C H 0.1912 0.5936 0.4907 0.113 Uiso 1 1 calc R . .
C15 C 0.2622(6) 0.6201(14) 0.5254(9) 0.085(5) Uani 1 1 d . . .
H15A H 0.2663 0.5522 0.5445 0.102 Uiso 1 1 calc R . .
C16 C 0.1555(6) 0.8844(19) 0.4141(10) 0.108(8) Uani 1 1 d D . .
H16A H 0.1215 0.9032 0.3979 0.162 Uiso 1 1 calc R . .
H16B H 0.1749 0.8745 0.3836 0.162 Uiso 1 1 calc R . .
H16C H 0.1699 0.9432 0.4391 0.162 Uiso 1 1 calc R . .
C17 C 0.1259(6) 0.800(2) 0.4929(8) 0.094(7) Uani 1 1 d . . .
H17A H 0.0926 0.8234 0.4762 0.140 Uiso 1 1 calc R . .
H17B H 0.1416 0.8559 0.5187 0.140 Uiso 1 1 calc R . .
H17C H 0.1238 0.7317 0.5138 0.140 Uiso 1 1 calc R . .
C18 C 0.1328(6) 0.690(2) 0.4094(10) 0.099(8) Uani 1 1 d . . .
H18A H 0.0996 0.7108 0.3914 0.149 Uiso 1 1 calc R . .
H18B H 0.1308 0.6239 0.4322 0.149 Uiso 1 1 calc R . .
H18C H 0.1532 0.6745 0.3803 0.149 Uiso 1 1 calc R . .
C19 C 0.4348(4) 0.6273(9) 0.7564(5) 0.035(2) Uani 1 1 d . . .
C20 C 0.3842(5) 0.6352(11) 0.7556(5) 0.050(3) Uani 1 1 d . . .
H20A H 0.3645 0.6745 0.7262 0.060 Uiso 1 1 calc R . .
C21 C 0.3611(4) 0.5840(11) 0.7994(6) 0.049(3) Uani 1 1 d . . .
H21A H 0.3268 0.5934 0.7994 0.058 Uiso 1 1 calc R . .
C22 C 0.3883(5) 0.5233(9) 0.8399(5) 0.039(3) Uani 1 1 d . . .
C23 C 0.4412(5) 0.5157(11) 0.8417(5) 0.051(3) Uani 1 1 d . . .
H23A H 0.4611 0.4777 0.8715 0.061 Uiso 1 1 calc R . .
C24 C 0.4630(4) 0.5658(9) 0.7982(5) 0.041(3) Uani 1 1 d . . .
H24A H 0.4973 0.5569 0.7978 0.049 Uiso 1 1 calc R . .
C25 C 0.3939(8) 0.5253(15) 0.9450(6) 0.092(7) Uani 1 1 d . . .
H25A H 0.4297 0.5160 0.9488 0.139 Uiso 1 1 calc R . .
H25B H 0.3820 0.4909 0.9772 0.139 Uiso 1 1 calc R . .
H25C H 0.3859 0.6031 0.9442 0.139 Uiso 1 1 calc R . .
C26 C 0.3790(7) 0.3521(13) 0.8923(9) 0.081(5) Uani 1 1 d . . .
H26A H 0.4145 0.3393 0.8953 0.121 Uiso 1 1 calc R . .
H26B H 0.3617 0.3181 0.8577 0.121 Uiso 1 1 calc R . .
H26C H 0.3672 0.3203 0.9251 0.121 Uiso 1 1 calc R . .
C27 C 0.3140(6) 0.4876(14) 0.8857(8) 0.076(5) Uani 1 1 d . . .
H27A H 0.2974 0.4546 0.8505 0.114 Uiso 1 1 calc R . .
H27B H 0.3063 0.5655 0.8857 0.114 Uiso 1 1 calc R . .
H27C H 0.3024 0.4525 0.9179 0.114 Uiso 1 1 calc R . .
C28 C 0.4419(4) 0.9278(9) 0.5202(5) 0.037(2) Uani 1 1 d . . .
C29 C 0.4697(4) 0.9058(10) 0.4763(5) 0.041(3) Uani 1 1 d . . .
H29A H 0.5004 0.8690 0.4856 0.049 Uiso 1 1 calc R . .
C30 C 0.4539(5) 0.9361(11) 0.4204(6) 0.046(3) Uani 1 1 d . . .
H30A H 0.4728 0.9175 0.3920 0.055 Uiso 1 1 calc R . .
C31 C 0.4102(5) 0.9936(10) 0.4068(5) 0.038(3) Uani 1 1 d . . .
C32 C 0.3802(4) 1.0144(9) 0.4483(5) 0.038(2) Uani 1 1 d . . .
H32A H 0.3495 1.0505 0.4384 0.046 Uiso 1 1 calc R . .
C33 C 0.3959(4) 0.9818(10) 0.5030(5) 0.043(3) Uani 1 1 d . . .
H33A H 0.3754 0.9958 0.5305 0.051 Uiso 1 1 calc R . .
C34 C 0.4366(5) 1.0960(12) 0.3285(6) 0.060(4) Uani 1 1 d . . .
H34A H 0.4279 1.1204 0.2892 0.090 Uiso 1 1 calc R . .
H34B H 0.4664 1.0512 0.3324 0.090 Uiso 1 1 calc R . .
H34C H 0.4425 1.1595 0.3534 0.090 Uiso 1 1 calc R . .
C35 C 0.3496(4) 1.0955(13) 0.3352(6) 0.054(4) Uani 1 1 d . . .
H35A H 0.3215 1.0548 0.3451 0.081 Uiso 1 1 calc R . .
H35B H 0.3426 1.1166 0.2954 0.081 Uiso 1 1 calc R . .
H35C H 0.3550 1.1610 0.3588 0.081 Uiso 1 1 calc R . .
C36 C 0.3853(5) 0.9293(12) 0.3072(5) 0.053(3) Uani 1 1 d . . .
H36A H 0.3580 0.8859 0.3171 0.079 Uiso 1 1 calc R . .
H36B H 0.4154 0.8851 0.3122 0.079 Uiso 1 1 calc R . .
H36C H 0.3773 0.9528 0.2678 0.079 Uiso 1 1 calc R . .
C37 C 0.5096(4) 0.1567(9) 0.7593(4) 0.035(2) Uani 1 1 d . . .
C38 C 0.4917(5) 0.2636(9) 0.7652(5) 0.034(3) Uani 1 1 d . . .
H38A H 0.5093 0.3106 0.7928 0.041 Uiso 1 1 calc R . .
C39 C 0.4483(4) 0.3023(9) 0.7310(5) 0.038(2) Uani 1 1 d . . .
H39A H 0.4356 0.3720 0.7380 0.045 Uiso 1 1 calc R . .
C40 C 0.4240(5) 0.2377(10) 0.6866(5) 0.036(3) Uani 1 1 d . . .
C41 C 0.4421(5) 0.1300(9) 0.6812(5) 0.042(3) Uani 1 1 d . . .
H41A H 0.4255 0.0835 0.6526 0.050 Uiso 1 1 calc R . .
C42 C 0.4828(4) 0.0922(10) 0.7165(5) 0.040(3) Uani 1 1 d . . .
H42A H 0.4933 0.0196 0.7118 0.048 Uiso 1 1 calc R . .
C43 C 0.3905(7) 0.3885(10) 0.6243(7) 0.062(4) Uani 1 1 d . . .
H43A H 0.4035 0.4405 0.6540 0.092 Uiso 1 1 calc R . .
H43B H 0.3600 0.4174 0.6024 0.092 Uiso 1 1 calc R . .
H43C H 0.4149 0.3770 0.5993 0.092 Uiso 1 1 calc R . .
C44 C 0.3594(5) 0.2047(13) 0.6008(6) 0.056(3) Uani 1 1 d . . .
H44A H 0.3845 0.1937 0.5767 0.084 Uiso 1 1 calc R . .
H44B H 0.3298 0.2367 0.5785 0.084 Uiso 1 1 calc R . .
H44C H 0.3510 0.1344 0.6162 0.084 Uiso 1 1 calc R . .
C45 C 0.3382(7) 0.294(2) 0.6835(8) 0.093(7) Uani 1 1 d . . .
H45A H 0.3480 0.3426 0.7157 0.139 Uiso 1 1 calc R . .
H45B H 0.3301 0.2219 0.6973 0.139 Uiso 1 1 calc R . .
H45C H 0.3092 0.3238 0.6591 0.139 Uiso 1 1 calc R . .
C46 C 0.6881(4) 0.3721(9) 0.7972(5) 0.033(2) Uani 1 1 d . . .
C47 C 0.7162(4) 0.4510(10) 0.7701(5) 0.045(3) Uani 1 1 d . . .
H47A H 0.7058 0.5249 0.7671 0.054 Uiso 1 1 calc R . .
C48 C 0.7584(4) 0.4191(9) 0.7485(5) 0.035(2) Uani 1 1 d . . .
H48A H 0.7764 0.4715 0.7311 0.043 Uiso 1 1 calc R . .
C49 C 0.7739(4) 0.3125(9) 0.7523(4) 0.031(2) Uani 1 1 d . . .
C50 C 0.7471(5) 0.2351(10) 0.7778(5) 0.036(3) Uani 1 1 d . . .
H50A H 0.7577 0.1613 0.7799 0.043 Uiso 1 1 calc R . .
C51 C 0.7065(5) 0.2635(9) 0.7995(6) 0.039(3) Uani 1 1 d . . .
H51A H 0.6895 0.2089 0.8169 0.046 Uiso 1 1 calc R . .
C52 C 0.8631(5) 0.2667(15) 0.7802(7) 0.064(5) Uani 1 1 d . . .
H52A H 0.8540 0.2116 0.8063 0.096 Uiso 1 1 calc R . .
H52B H 0.8685 0.3367 0.7998 0.096 Uiso 1 1 calc R . .
H52C H 0.8933 0.2443 0.7667 0.096 Uiso 1 1 calc R . .
C53 C 0.8134(5) 0.1705(12) 0.6987(6) 0.051(3) Uani 1 1 d . . .
H53A H 0.8050 0.1138 0.7243 0.077 Uiso 1 1 calc R . .
H53B H 0.8435 0.1498 0.6843 0.077 Uiso 1 1 calc R . .
H53C H 0.7862 0.1789 0.6671 0.077 Uiso 1 1 calc R . .
C54 C 0.8351(5) 0.3643(11) 0.6891(6) 0.051(3) Uani 1 1 d . . .
H54A H 0.8653 0.3425 0.6753 0.076 Uiso 1 1 calc R . .
H54B H 0.8402 0.4347 0.7083 0.076 Uiso 1 1 calc R . .
H54C H 0.8081 0.3704 0.6571 0.076 Uiso 1 1 calc R . .
C55 C 0.6592(3) 0.1354(8) 0.9960(4) 0.028(2) Uani 1 1 d . . .
C56 C 0.6936(5) 0.1178(9) 1.0439(5) 0.042(3) Uani 1 1 d . . .
H56A H 0.7269 0.1362 1.0423 0.051 Uiso 1 1 calc R . .
C57 C 0.6830(5) 0.0755(10) 1.0940(5) 0.043(3) Uani 1 1 d . . .
H57A H 0.7083 0.0647 1.1256 0.051 Uiso 1 1 calc R . .
C58 C 0.6347(4) 0.0497(9) 1.0966(5) 0.034(2) Uani 1 1 d . . .
C59 C 0.5973(4) 0.0629(12) 1.0501(5) 0.044(3) Uani 1 1 d . . .
H59A H 0.5643 0.0423 1.0519 0.053 Uiso 1 1 calc R . .
C60 C 0.6104(4) 0.1079(10) 1.0004(5) 0.039(3) Uani 1 1 d . . .
H60A H 0.5853 0.1201 0.9689 0.046 Uiso 1 1 calc R . .
C61 C 0.6001(5) 0.0950(10) 1.1831(5) 0.043(3) Uani 1 1 d . . .
H61A H 0.5914 0.0673 1.2185 0.065 Uiso 1 1 calc R . .
H61B H 0.5706 0.1238 1.1593 0.065 Uiso 1 1 calc R . .
H61C H 0.6247 0.1532 1.1915 0.065 Uiso 1 1 calc R . .
C62 C 0.6654(5) -0.0464(14) 1.1899(6) 0.059(4) Uani 1 1 d . . .
H62A H 0.6792 -0.1063 1.1704 0.088 Uiso 1 1 calc R . .
H62B H 0.6547 -0.0741 1.2242 0.088 Uiso 1 1 calc R . .
H62C H 0.6906 0.0099 1.1999 0.088 Uiso 1 1 calc R . .
C63 C 0.5824(5) -0.0838(12) 1.1410(5) 0.050(3) Uani 1 1 d . . .
H63A H 0.5943 -0.1456 1.1211 0.075 Uiso 1 1 calc R . .
H63B H 0.5530 -0.0528 1.1177 0.075 Uiso 1 1 calc R . .
H63C H 0.5740 -0.1086 1.1770 0.075 Uiso 1 1 calc R . .
C64 C 0.5449(4) 0.3666(8) 0.9784(4) 0.029(2) Uani 1 1 d . . .
C65 C 0.5892(4) 0.4233(9) 0.9931(5) 0.034(2) Uani 1 1 d . . .
H65A H 0.6111 0.4307 0.9665 0.040 Uiso 1 1 calc R . .
C66 C 0.6017(4) 0.4701(9) 1.0479(5) 0.033(2) Uani 1 1 d . . .
H66A H 0.6313 0.5104 1.0576 0.040 Uiso 1 1 calc R . .
C67 C 0.5703(4) 0.4562(9) 1.0863(5) 0.034(2) Uani 1 1 d . . .
C68 C 0.5267(4) 0.3980(9) 1.0742(5) 0.035(2) Uani 1 1 d . . .
H68A H 0.5064 0.3888 1.1023 0.042 Uiso 1 1 calc R . .
C69 C 0.5129(4) 0.3534(10) 1.0213(5) 0.040(3) Uani 1 1 d . . .
H69A H 0.4828 0.3144 1.0126 0.049 Uiso 1 1 calc R . .
C70 C 0.5413(5) 0.5602(11) 1.1668(5) 0.044(3) Uani 1 1 d . . .
H70A H 0.5513 0.5883 1.2051 0.066 Uiso 1 1 calc R . .
H70B H 0.5139 0.5089 1.1664 0.066 Uiso 1 1 calc R . .
H70C H 0.5307 0.6208 1.1411 0.066 Uiso 1 1 calc R . .
C71 C 0.6008(5) 0.4103(9) 1.1876(5) 0.036(3) Uani 1 1 d . . .
H71A H 0.6099 0.4394 1.2259 0.053 Uiso 1 1 calc R . .
H71B H 0.6293 0.3735 1.1763 0.053 Uiso 1 1 calc R . .
H71C H 0.5736 0.3583 1.1868 0.053 Uiso 1 1 calc R . .
C72 C 0.6245(5) 0.5887(13) 1.1507(6) 0.055(3) Uani 1 1 d . . .
H72A H 0.6327 0.6155 1.1896 0.082 Uiso 1 1 calc R . .
H72B H 0.6124 0.6492 1.1256 0.082 Uiso 1 1 calc R . .
H72C H 0.6541 0.5576 1.1389 0.082 Uiso 1 1 calc R . .
C73 C 0.9090(4) 0.3489(11) 0.3496(5) 0.039(3) Uani 1 1 d . . .
C74 C 0.9438(5) 0.4226(12) 0.3796(6) 0.055(3) Uani 1 1 d . A .
H74A H 0.9366 0.4980 0.3815 0.066 Uiso 1 1 calc R . .
C75 C 0.9900(5) 0.3798(17) 0.4067(7) 0.072(5) Uani 1 1 d . . .
H75A H 1.0143 0.4279 0.4256 0.086 Uiso 1 1 calc R A .
C76 C 0.9995(5) 0.2720(14) 0.4059(6) 0.055(4) Uani 1 1 d . A .
C77 C 0.9647(5) 0.1991(11) 0.3769(6) 0.046(3) Uani 1 1 d . . .
H77A H 0.9718 0.1236 0.3759 0.056 Uiso 1 1 calc R A .
C78 C 0.9210(6) 0.2382(11) 0.3503(7) 0.046(3) Uani 1 1 d . A .
H78A H 0.8975 0.1884 0.3313 0.055 Uiso 1 1 calc R . .
C79 C 1.0395(11) 0.130(2) 0.4699(15) 0.100(5) Uani 0.489(18) 1 d PDU A 1
H79A H 1.0339 0.0666 0.4446 0.150 Uiso 0.489(18) 1 calc PR A 1
H79B H 1.0105 0.1414 0.4880 0.150 Uiso 0.489(18) 1 calc PR A 1
H79C H 1.0684 0.1160 0.4989 0.150 Uiso 0.489(18) 1 calc PR A 1
C79A C 1.0628(12) 0.131(3) 0.4254(18) 0.104(5) Uani 0.511(18) 1 d PDU A 2
H79D H 1.0596 0.1218 0.3844 0.156 Uiso 0.511(18) 1 calc PR A 2
H79E H 1.0423 0.0764 0.4405 0.156 Uiso 0.511(18) 1 calc PR A 2
H79F H 1.0973 0.1205 0.4427 0.156 Uiso 0.511(18) 1 calc PR A 2
C80 C 1.0778(11) 0.191(3) 0.3941(12) 0.101(5) Uani 0.489(18) 1 d PDU A 1
H80A H 1.0573 0.1919 0.3567 0.151 Uiso 0.489(18) 1 calc PR A 1
H80B H 1.0894 0.1163 0.4030 0.151 Uiso 0.489(18) 1 calc PR A 1
H80C H 1.1062 0.2391 0.3943 0.151 Uiso 0.489(18) 1 calc PR A 1
C80A C 1.0870(11) 0.314(3) 0.4225(18) 0.103(5) Uani 0.511(18) 1 d PDU A 2
H80D H 1.0890 0.3103 0.3822 0.154 Uiso 0.511(18) 1 calc PR A 2
H80E H 1.1195 0.2979 0.4446 0.154 Uiso 0.511(18) 1 calc PR A 2
H80F H 1.0766 0.3871 0.4319 0.154 Uiso 0.511(18) 1 calc PR A 2
C81 C 1.0808(11) 0.297(3) 0.4769(15) 0.106(5) Uani 0.489(18) 1 d PDU A 1
H81A H 1.1034 0.3378 0.4567 0.158 Uiso 0.489(18) 1 calc PR A 1
H81B H 1.0999 0.2519 0.5061 0.158 Uiso 0.489(18) 1 calc PR A 1
H81C H 1.0607 0.3490 0.4946 0.158 Uiso 0.489(18) 1 calc PR A 1
C81A C 1.0513(13) 0.250(3) 0.4987(14) 0.100(5) Uani 0.511(18) 1 d PDU A 2
H81D H 1.0823 0.2203 0.5192 0.150 Uiso 0.511(18) 1 calc PR A 2
H81E H 1.0234 0.2147 0.5123 0.150 Uiso 0.511(18) 1 calc PR A 2
H81F H 1.0501 0.3285 0.5051 0.150 Uiso 0.511(18) 1 calc PR A 2
C82 C 0.8779(4) 0.1503(13) 0.1368(6) 0.055(4) Uani 1 1 d . . .
C83 C 0.9022(6) 0.1708(16) 0.0906(7) 0.079(6) Uani 1 1 d . . .
H83A H 0.9295 0.2193 0.0971 0.095 Uiso 1 1 calc R . .
C84 C 0.8909(5) 0.1289(15) 0.0382(7) 0.071(5) Uani 1 1 d . . .
H84A H 0.9093 0.1485 0.0095 0.086 Uiso 1 1 calc R . .
C85 C 0.8498(4) 0.0527(10) 0.0265(5) 0.041(3) Uani 1 1 d . . .
C86 C 0.8234(4) 0.0326(12) 0.0697(6) 0.044(3) Uani 1 1 d . . .
H86A H 0.7957 -0.0145 0.0632 0.053 Uiso 1 1 calc R . .
C87 C 0.8368(4) 0.0798(11) 0.1224(5) 0.045(3) Uani 1 1 d . . .
H87A H 0.8172 0.0642 0.1506 0.054 Uiso 1 1 calc R . .
C88 C 0.8810(6) -0.0606(13) -0.0448(6) 0.061(4) Uani 1 1 d . . .
H88A H 0.9096 -0.0120 -0.0425 0.091 Uiso 1 1 calc R . .
H88B H 0.8723 -0.0880 -0.0835 0.091 Uiso 1 1 calc R . .
H88C H 0.8892 -0.1220 -0.0188 0.091 Uiso 1 1 calc R . .
C89 C 0.7968(6) -0.0804(12) -0.0331(7) 0.065(4) Uani 1 1 d . . .
H89A H 0.7673 -0.0449 -0.0237 0.098 Uiso 1 1 calc R . .
H89B H 0.8065 -0.1406 -0.0068 0.098 Uiso 1 1 calc R . .
H89C H 0.7898 -0.1088 -0.0718 0.098 Uiso 1 1 calc R . .
C90 C 0.8230(6) 0.0897(14) -0.0727(7) 0.064(4) Uani 1 1 d . . .
H90A H 0.7947 0.1299 -0.0630 0.095 Uiso 1 1 calc R . .
H90B H 0.8138 0.0563 -0.1100 0.095 Uiso 1 1 calc R . .
H90C H 0.8506 0.1399 -0.0733 0.095 Uiso 1 1 calc R . .
C91 C 0.7603(4) 0.3632(10) 0.1137(5) 0.040(3) Uani 1 1 d . . .
C92 C 0.8099(5) 0.3970(13) 0.1100(5) 0.055(4) Uani 1 1 d . . .
H92A H 0.8351 0.3916 0.1420 0.066 Uiso 1 1 calc R . .
C93 C 0.8205(5) 0.4372(14) 0.0595(5) 0.053(4) Uani 1 1 d . . .
H93A H 0.8533 0.4591 0.0576 0.064 Uiso 1 1 calc R . .
C94 C 0.7857(4) 0.4467(9) 0.0125(4) 0.035(2) Uani 1 1 d . . .
C95 C 0.7381(4) 0.4121(10) 0.0149(5) 0.042(3) Uani 1 1 d . . .
H95A H 0.7136 0.4168 -0.0178 0.051 Uiso 1 1 calc R . .
C96 C 0.7256(4) 0.3709(10) 0.0643(5) 0.038(3) Uani 1 1 d . . .
H96A H 0.6927 0.3473 0.0647 0.046 Uiso 1 1 calc R . .
C97 C 0.8391(7) 0.5768(16) -0.0314(7) 0.082(6) Uani 1 1 d . . .
H97A H 0.8475 0.6029 -0.0673 0.123 Uiso 1 1 calc R . .
H97B H 0.8685 0.5461 -0.0082 0.123 Uiso 1 1 calc R . .
H97C H 0.8267 0.6377 -0.0113 0.123 Uiso 1 1 calc R . .
C98 C 0.8124(8) 0.3936(13) -0.0776(7) 0.079(6) Uani 1 1 d . . .
H98A H 0.8216 0.4194 -0.1131 0.118 Uiso 1 1 calc R . .
H98B H 0.7835 0.3459 -0.0858 0.118 Uiso 1 1 calc R . .
H98C H 0.8400 0.3529 -0.0563 0.118 Uiso 1 1 calc R . .
C99 C 0.7568(7) 0.5459(17) -0.0784(6) 0.084(6) Uani 1 1 d . . .
H99A H 0.7666 0.5727 -0.1134 0.125 Uiso 1 1 calc R . .
H99B H 0.7458 0.6072 -0.0574 0.125 Uiso 1 1 calc R . .
H99C H 0.7297 0.4935 -0.0875 0.125 Uiso 1 1 calc R . .
C100 C 0.7338(4) 0.1287(10) 0.3152(5) 0.040(3) Uani 1 1 d . . .
C101 C 0.7166(5) 0.2348(9) 0.3103(6) 0.038(3) Uani 1 1 d . . .
H10A H 0.7341 0.2877 0.2926 0.046 Uiso 1 1 calc R . .
C102 C 0.6715(5) 0.2673(12) 0.3321(6) 0.044(3) Uani 1 1 d . . .
H10B H 0.6598 0.3402 0.3286 0.052 Uiso 1 1 calc R . .
C103 C 0.6468(4) 0.1882(10) 0.3577(5) 0.037(3) Uani 1 1 d . . .
C104 C 0.6642(4) 0.0794(11) 0.3615(6) 0.047(3) Uani 1 1 d . . .
H10C H 0.6465 0.0256 0.3784 0.056 Uiso 1 1 calc R . .
C105 C 0.7061(4) 0.0509(9) 0.3411(5) 0.038(3) Uani 1 1 d . . .
H10D H 0.7171 -0.0225 0.3443 0.046 Uiso 1 1 calc R . .
C106 C 0.5589(5) 0.2277(14) 0.3292(7) 0.056(4) Uani 1 1 d . . .
H10E H 0.5673 0.2831 0.3029 0.084 Uiso 1 1 calc R . .
H10F H 0.5285 0.2486 0.3427 0.084 Uiso 1 1 calc R . .
H10G H 0.5542 0.1573 0.3098 0.084 Uiso 1 1 calc R . .
C107 C 0.6036(4) 0.3275(9) 0.4082(5) 0.040(3) Uani 1 1 d . . .
H10H H 0.6128 0.3839 0.3829 0.059 Uiso 1 1 calc R . .
H10I H 0.6288 0.3234 0.4421 0.059 Uiso 1 1 calc R . .
H10J H 0.5717 0.3458 0.4190 0.059 Uiso 1 1 calc R . .
C108 C 0.5855(5) 0.1323(13) 0.4187(6) 0.056(4) Uani 1 1 d . . .
H10K H 0.6118 0.1257 0.4514 0.084 Uiso 1 1 calc R . .
H10L H 0.5808 0.0621 0.3991 0.084 Uiso 1 1 calc R . .
H10M H 0.5548 0.1539 0.4313 0.084 Uiso 1 1 calc R . .
C109 C -0.0134(14) 1.415(3) 1.0430(15) 0.182(16) Uani 1 1 d . . .
H10N H -0.0330 1.4758 1.0252 0.273 Uiso 1 1 calc R . .
H10O H -0.0182 1.4082 1.0825 0.273 Uiso 1 1 calc R . .
H10P H -0.0242 1.3472 1.0228 0.273 Uiso 1 1 calc R . .
C110 C 0.0430(14) 1.435(2) 1.0406(12) 0.130(10) Uani 1 1 d . . .
C111 C -0.0326(10) 0.501(3) 0.7389(15) 0.101(10) Uani 0.50 1 d PDU . .
H11B H -0.0352 0.5520 0.7070 0.151 Uiso 0.50 1 calc PR . .
H11C H -0.0547 0.5246 0.7648 0.151 Uiso 0.50 1 calc PR . .
H11D H -0.0419 0.4280 0.7248 0.151 Uiso 0.50 1 calc PR . .
C112 C 0.0193(10) 0.500(4) 0.7693(15) 0.101(9) Uani 0.50 1 d PDU . .
C113 C 0.0254(14) 1.007(3) 1.2659(13) 0.27(6) Uani 0.50 1 d PD . .
H13C H 0.0339 1.0793 1.2528 0.401 Uiso 0.50 1 calc PR . .
H13B H 0.0468 0.9522 1.2530 0.401 Uiso 0.50 1 calc PR . .
H13A H 0.0298 1.0067 1.3072 0.401 Uiso 0.50 1 calc PR . .
C114 C 0.2394(10) 0.928(4) 1.0879(16) 0.085(12) Uani 0.50 1 d P . .
H11E H 0.2544 0.9810 1.1161 0.127 Uiso 0.50 1 calc PR . .
H11F H 0.2537 0.9369 1.0533 0.127 Uiso 0.50 1 calc PR . .
H11G H 0.2459 0.8542 1.1026 0.127 Uiso 0.50 1 calc PR . .
C115 C 0.1858(19) 0.947(3) 1.0752(18) 0.093(13) Uani 0.50 1 d P . .
C116 C 0.080(2) 1.077(9) 1.120(2) 0.22(3) Uani 0.50 1 d PU . .

loop_
_atom_site_aniso_label
_atom_site_aniso_U_11
_atom_site_aniso_U_22
_atom_site_aniso_U_33
_atom_site_aniso_U_23
_atom_site_aniso_U_13
_atom_site_aniso_U_12
Hg1 0.0454(2) 0.0473(2) 0.0346(2) 0.0021(2) 0.01024(17) 0.0004(2)
Hg2 0.0438(2) 0.0396(2) 0.0282(2) 0.00024(17) 0.01073(19) -0.00014(18)
Hg3 0.0494(3) 0.0537(3) 0.0321(3) -0.00299(19) 0.0122(2) -0.0012(2)
S1 0.0483(16) 0.0429(16) 0.0493(19) -0.0018(14) 0.0159(15) 0.0002(13)
S2 0.067(2) 0.0478(18) 0.0489(19) -0.0078(15) 0.0111(17) 0.0079(16)
S3 0.0482(17) 0.063(2) 0.0392(17) 0.0139(15) 0.0143(14) 0.0109(15)
S4 0.0510(17) 0.0547(19) 0.0347(16) -0.0048(14) 0.0122(14) -0.0097(14)
S5 0.0573(17) 0.0326(14) 0.0363(15) -0.0012(12) 0.0062(14) 0.0047(13)
S6 0.0482(16) 0.0319(14) 0.0410(16) 0.0018(12) 0.0189(14) 0.0031(12)
S7 0.0406(14) 0.0411(15) 0.0311(14) 0.0035(12) 0.0104(12) -0.0002(12)
S8 0.0443(15) 0.0516(17) 0.0276(14) -0.0032(12) 0.0101(12) 0.0063(13)
S9 0.0570(18) 0.0454(17) 0.0360(16) -0.0067(13) 0.0030(14) 0.0026(14)
S10 0.0458(19) 0.121(4) 0.055(2) -0.041(3) 0.0130(17) -0.002(2)
S11 0.0446(15) 0.0519(18) 0.0339(15) -0.0024(13) 0.0128(13) -0.0019(13)
S12 0.0460(16) 0.0337(14) 0.0498(18) 0.0006(13) 0.0166(14) 0.0044(12)
N1 0.055(7) 0.119(13) 0.086(11) -0.042(10) 0.029(7) -0.035(8)
N2 0.028(6) 0.160(16) 0.058(9) -0.018(10) 0.009(6) 0.012(8)
N3 0.077(7) 0.048(6) 0.041(6) 0.019(5) 0.016(6) -0.003(6)
N4 0.044(5) 0.043(6) 0.043(6) 0.005(5) 0.012(5) -0.002(5)
N5 0.051(6) 0.047(6) 0.052(7) 0.007(5) 0.009(5) 0.004(5)
N6 0.036(5) 0.047(6) 0.041(6) -0.009(5) 0.014(5) -0.003(5)
N7 0.058(6) 0.025(5) 0.025(5) 0.002(4) 0.009(4) 0.011(4)
N8 0.042(5) 0.028(4) 0.023(4) -0.004(4) 0.004(4) -0.007(4)
N9 0.043(6) 0.133(12) 0.118(12) -0.007(9) 0.010(6) 0.033(6)
N10 0.048(6) 0.040(6) 0.046(6) -0.009(5) 0.015(5) -0.004(5)
N11 0.052(6) 0.059(7) 0.021(5) 0.001(5) 0.002(4) 0.001(5)
N12 0.046(5) 0.027(4) 0.047(6) 0.000(5) 0.025(5) 0.000(5)
N13 0.137(18) 0.125(19) 0.15(2) 0.017(16) 0.029(17) 0.009(15)
N14 0.073(12) 0.14(2) 0.14(2) -0.016(18) 0.079(14) -0.043(15)
N15 0.08(2) 0.09(3) 0.15(4) -0.04(2) -0.07(2) 0.028(19)
P1 0.0445(14) 0.0319(13) 0.0370(14) 0.0015(11) 0.0135(12) 0.0014(11)
P2 0.070(3) 0.085(3) 0.058(3) 0.002(2) 0.021(2) -0.017(2)
P3 0.072(3) 0.080(3) 0.092(4) 0.021(3) 0.036(3) 0.006(2)
P4 0.065(3) 0.127(5) 0.113(5) -0.043(4) 0.036(3) -0.024(3)
P5 0.054(2) 0.0363(16) 0.044(2) 0.0034(13) 0.0192(16) 0.0047(13)
P6 0.0416(18) 0.093(3) 0.062(3) 0.015(2) 0.0072(18) 0.003(2)
F1 0.082(6) 0.082(7) 0.059(5) -0.022(5) 0.014(5) 0.033(5)
F2 0.049(4) 0.075(6) 0.085(7) -0.002(5) 0.020(5) -0.003(4)
F3 0.086(5) 0.043(4) 0.073(6) 0.008(4) 0.015(5) 0.008(4)
F4 0.071(5) 0.096(8) 0.063(6) -0.031(5) 0.013(5) 0.016(5)
F5 0.054(5) 0.075(6) 0.083(7) 0.003(5) 0.021(5) -0.015(5)
F6 0.067(5) 0.050(5) 0.084(6) 0.016(4) 0.014(4) 0.018(4)
F7 0.072(7) 0.179(15) 0.120(11) 0.002(10) 0.010(7) 0.004(8)
F8 0.210(15) 0.087(9) 0.156(13) 0.003(9) 0.089(12) -0.053(10)
F9 0.095(9) 0.129(11) 0.137(12) 0.039(9) 0.031(9) 0.027(7)
F10 0.124(10) 0.144(12) 0.058(7) -0.022(6) 0.023(7) -0.057(8)
F11 0.113(8) 0.083(7) 0.106(8) 0.013(6) 0.048(7) -0.009(6)
F12 0.098(8) 0.177(14) 0.064(7) -0.011(8) 0.027(6) -0.019(9)
F13 0.101(14) 0.28(3) 0.52(6) -0.03(4) -0.05(2) -0.083(17)
F14 0.24(2) 0.31(3) 0.151(16) 0.114(18) 0.117(17) 0.19(2)
F15 0.28(2) 0.20(2) 0.199(18) 0.064(16) 0.117(17) 0.181(19)
F16 0.132(14) 0.17(2) 0.40(4) 0.02(2) 0.015(19) -0.059(14)
F17 0.35(3) 0.181(19) 0.31(3) 0.16(2) 0.26(3) 0.14(2)
F18 0.32(2) 0.136(13) 0.186(16) 0.094(13) 0.183(17) 0.136(15)
F19 0.24(3) 0.41(5) 0.23(3) -0.09(3) -0.14(2) 0.11(3)
F20 0.149(13) 0.171(18) 0.53(4) -0.20(2) 0.18(2) -0.106(13)
F21 0.164(15) 0.134(14) 0.31(3) -0.036(14) 0.184(19) -0.013(10)
F22 0.112(11) 0.24(2) 0.162(17) -0.032(17) 0.012(11) -0.010(13)
F23 0.112(10) 0.27(2) 0.173(16) -0.092(16) 0.087(11) -0.053(12)
F24 0.225(18) 0.139(14) 0.215(19) -0.081(14) 0.130(16) -0.091(14)
F25 0.112(8) 0.056(5) 0.057(6) -0.016(4) 0.038(5) -0.021(5)
F26 0.080(5) 0.030(4) 0.093(6) 0.018(4) 0.031(5) -0.001(3)
F27 0.058(5) 0.058(5) 0.084(7) 0.007(4) 0.029(5) 0.005(4)
F28 0.074(5) 0.074(6) 0.044(5) -0.001(4) 0.018(4) -0.002(4)
F29 0.082(5) 0.036(4) 0.066(5) 0.007(4) 0.011(4) -0.002(4)
F30 0.060(5) 0.055(5) 0.078(6) -0.005(5) 0.005(4) 0.001(4)
F31 0.046(5) 0.133(11) 0.159(13) 0.027(9) 0.031(7) 0.006(5)
F32 0.067(6) 0.140(10) 0.085(7) 0.015(7) 0.017(5) 0.018(6)
F33 0.064(5) 0.112(9) 0.090(7) -0.031(6) 0.015(5) -0.016(5)
F34 0.075(6) 0.087(7) 0.131(10) 0.011(7) 0.015(6) -0.016(5)
F35 0.089(7) 0.151(12) 0.107(8) 0.064(8) 0.042(6) 0.016(7)
F36 0.074(6) 0.167(12) 0.065(7) 0.039(7) -0.002(5) -0.010(6)
O1 0.10(2) 0.17(4) 0.18(4) -0.01(3) 0.00(2) 0.05(2)
O2 0.13(3) 0.46(8) 0.09(2) -0.04(3) -0.03(2) 0.03(4)
C1 0.042(6) 0.069(9) 0.042(7) -0.016(6) 0.014(6) 0.009(6)
C2 0.046(7) 0.042(7) 0.064(8) -0.011(6) 0.019(6) 0.005(5)
C3 0.043(7) 0.098(13) 0.079(11) -0.006(10) 0.027(8) 0.005(8)
C4 0.037(7) 0.080(10) 0.043(8) -0.003(7) 0.019(6) -0.001(6)
C5 0.051(7) 0.071(9) 0.046(8) -0.012(7) 0.002(6) 0.001(7)
C6 0.046(8) 0.066(9) 0.060(10) -0.016(7) 0.023(8) -0.003(6)
C7 0.088(8) 0.165(15) 0.153(14) -0.056(11) 0.064(9) -0.033(9)
C8 0.088(8) 0.165(15) 0.153(14) -0.056(11) 0.064(9) -0.033(9)
C9 0.088(8) 0.165(15) 0.153(14) -0.056(11) 0.064(9) -0.033(9)
C10 0.051(7) 0.035(6) 0.049(7) -0.013(5) 0.026(6) -0.011(5)
C11 0.033(6) 0.070(10) 0.084(12) 0.006(9) 0.000(7) 0.003(6)
C12 0.067(9) 0.085(12) 0.063(10) 0.008(9) -0.008(8) -0.015(9)
C13 0.044(8) 0.075(11) 0.053(9) -0.009(7) 0.001(7) -0.013(6)
C14 0.044(9) 0.097(15) 0.141(19) 0.024(14) 0.013(10) -0.021(9)
C15 0.072(10) 0.055(9) 0.127(17) 0.008(10) 0.008(11) -0.009(8)
C16 0.049(9) 0.17(3) 0.103(16) 0.032(17) 0.003(10) 0.012(12)
C17 0.052(9) 0.16(2) 0.065(11) -0.042(13) 0.010(8) -0.003(11)
C18 0.044(9) 0.14(2) 0.106(17) -0.056(15) -0.008(9) -0.010(10)
C19 0.041(6) 0.035(6) 0.030(5) 0.003(4) 0.008(5) -0.001(4)
C20 0.058(7) 0.056(8) 0.039(7) 0.023(6) 0.012(6) 0.008(6)
C21 0.037(6) 0.060(8) 0.047(7) 0.015(6) 0.003(6) -0.006(6)
C22 0.066(8) 0.023(5) 0.029(6) -0.002(4) 0.010(6) -0.005(5)
C23 0.075(9) 0.051(8) 0.024(6) -0.005(5) 0.001(6) 0.007(7)
C24 0.051(6) 0.033(6) 0.038(6) 0.011(5) 0.005(5) 0.011(5)
C25 0.171(19) 0.078(12) 0.033(8) -0.008(8) 0.031(10) -0.067(13)
C26 0.094(12) 0.049(9) 0.106(14) 0.021(9) 0.034(11) 0.003(8)
C27 0.089(11) 0.061(10) 0.085(12) 0.007(9) 0.038(10) -0.004(8)
C28 0.049(6) 0.031(5) 0.034(6) -0.013(5) 0.013(5) -0.009(5)
C29 0.037(6) 0.044(7) 0.041(7) 0.003(5) 0.008(5) -0.003(5)
C30 0.047(7) 0.051(7) 0.040(7) 0.007(6) 0.008(6) 0.004(6)
C31 0.048(7) 0.039(6) 0.027(6) 0.005(5) 0.009(5) -0.007(5)
C32 0.045(6) 0.032(6) 0.039(6) 0.004(5) 0.008(5) -0.003(5)
C33 0.042(6) 0.043(6) 0.045(7) -0.006(5) 0.014(5) 0.006(5)
C34 0.070(9) 0.055(8) 0.059(9) 0.017(7) 0.026(8) -0.007(7)
C35 0.035(6) 0.075(10) 0.049(8) 0.013(7) -0.001(6) 0.018(6)
C36 0.070(9) 0.054(8) 0.033(7) -0.011(6) 0.005(6) -0.001(7)
C37 0.049(6) 0.035(6) 0.022(5) 0.001(4) 0.009(5) 0.001(5)
C38 0.058(8) 0.024(5) 0.020(5) -0.004(4) 0.004(5) -0.002(5)
C39 0.052(6) 0.027(5) 0.034(6) -0.007(4) 0.005(5) 0.009(5)
C40 0.047(7) 0.043(6) 0.018(5) 0.001(4) 0.004(5) -0.001(5)
C41 0.056(7) 0.032(6) 0.037(6) -0.010(5) 0.005(6) -0.011(5)
C42 0.046(6) 0.039(6) 0.036(6) -0.009(5) 0.011(5) -0.002(5)
C43 0.109(12) 0.034(6) 0.045(7) 0.009(6) 0.023(8) 0.004(7)
C44 0.051(8) 0.062(9) 0.052(9) 0.001(7) -0.001(7) -0.004(7)
C45 0.068(11) 0.16(2) 0.054(10) 0.002(12) 0.019(9) 0.037(12)
C46 0.035(5) 0.038(6) 0.030(6) -0.002(5) 0.010(5) 0.001(4)
C47 0.049(7) 0.038(6) 0.052(8) 0.006(6) 0.018(6) -0.007(5)
C48 0.044(6) 0.027(5) 0.039(6) 0.002(4) 0.016(5) -0.003(4)
C49 0.033(5) 0.038(6) 0.024(5) 0.001(4) 0.010(4) -0.002(4)
C50 0.049(7) 0.036(6) 0.024(6) -0.008(5) 0.008(5) 0.001(5)
C51 0.055(8) 0.028(6) 0.034(7) 0.003(5) 0.012(6) -0.009(5)
C52 0.032(7) 0.117(14) 0.041(8) -0.023(8) 0.002(6) 0.008(7)
C53 0.049(7) 0.062(9) 0.046(8) -0.006(7) 0.019(6) -0.001(6)
C54 0.062(8) 0.041(7) 0.054(8) 0.003(6) 0.022(7) -0.010(6)
C55 0.028(5) 0.023(5) 0.033(6) -0.002(4) 0.005(4) 0.001(4)
C56 0.061(7) 0.035(6) 0.030(6) 0.003(5) 0.006(5) -0.014(5)
C57 0.050(7) 0.040(6) 0.036(6) 0.009(5) 0.001(5) 0.006(5)
C58 0.047(6) 0.025(5) 0.026(5) -0.002(4) 0.002(5) -0.001(4)
C59 0.034(6) 0.062(8) 0.036(7) 0.027(6) 0.007(5) -0.007(6)
C60 0.039(6) 0.048(7) 0.030(6) 0.007(5) 0.009(5) 0.009(5)
C61 0.076(9) 0.032(6) 0.025(6) -0.014(5) 0.018(6) 0.006(6)
C62 0.060(8) 0.074(10) 0.044(8) 0.014(7) 0.013(7) 0.011(7)
C63 0.066(8) 0.060(8) 0.024(6) 0.017(6) 0.011(6) 0.001(7)
C64 0.043(6) 0.026(5) 0.020(5) -0.002(4) 0.009(4) -0.001(4)
C65 0.033(5) 0.038(6) 0.030(6) -0.003(5) 0.006(5) 0.005(4)
C66 0.041(6) 0.029(5) 0.030(6) -0.005(4) 0.007(5) 0.002(5)
C67 0.050(6) 0.027(5) 0.025(5) -0.005(4) 0.008(5) 0.000(5)
C68 0.048(6) 0.030(5) 0.029(6) -0.011(4) 0.015(5) -0.012(5)
C69 0.044(6) 0.041(6) 0.042(7) -0.004(5) 0.022(5) -0.009(5)
C70 0.054(7) 0.043(7) 0.036(7) -0.010(5) 0.010(6) 0.009(6)
C71 0.060(7) 0.021(5) 0.026(5) 0.001(4) 0.008(5) -0.001(5)
C72 0.063(8) 0.062(9) 0.042(7) -0.003(7) 0.014(7) -0.014(7)
C73 0.040(6) 0.055(7) 0.022(5) 0.003(5) 0.008(5) -0.004(5)
C74 0.057(8) 0.048(8) 0.061(9) -0.014(7) 0.008(7) -0.010(6)
C75 0.039(7) 0.104(14) 0.065(10) -0.020(10) -0.010(7) -0.004(8)
C76 0.047(8) 0.079(10) 0.038(8) -0.010(7) 0.004(6) 0.019(7)
C77 0.049(7) 0.044(7) 0.049(8) -0.002(6) 0.017(6) 0.002(6)
C78 0.043(7) 0.056(8) 0.039(8) 0.003(6) 0.004(6) -0.006(6)
C79 0.046(8) 0.134(13) 0.118(13) -0.003(10) 0.006(8) 0.035(8)
C79A 0.053(8) 0.133(12) 0.124(13) -0.007(10) 0.007(8) 0.036(8)
C80 0.045(7) 0.136(13) 0.122(12) -0.005(10) 0.013(7) 0.036(8)
C80A 0.047(7) 0.136(13) 0.123(13) -0.002(10) 0.009(8) 0.031(7)
C81 0.054(8) 0.136(13) 0.122(13) -0.007(10) 0.002(8) 0.031(8)
C81A 0.046(8) 0.134(13) 0.118(12) -0.004(10) 0.008(8) 0.035(8)
C82 0.035(6) 0.076(10) 0.054(8) -0.028(7) 0.004(6) 0.000(6)
C83 0.067(9) 0.112(14) 0.071(11) -0.050(11) 0.049(9) -0.035(9)
C84 0.054(8) 0.102(13) 0.069(10) -0.039(9) 0.040(8) -0.036(8)
C85 0.040(6) 0.049(7) 0.040(7) -0.007(5) 0.023(6) -0.009(5)
C86 0.037(6) 0.054(8) 0.044(7) 0.001(6) 0.015(6) -0.006(5)
C87 0.040(6) 0.056(8) 0.045(7) 0.006(6) 0.025(6) -0.004(5)
C88 0.075(9) 0.060(9) 0.049(8) -0.008(7) 0.016(7) 0.014(7)
C89 0.095(11) 0.046(8) 0.057(9) 0.000(7) 0.016(8) -0.027(8)
C90 0.070(9) 0.057(9) 0.066(10) -0.010(8) 0.019(8) -0.004(8)
C91 0.046(6) 0.045(7) 0.031(6) -0.007(5) 0.013(5) 0.004(5)
C92 0.052(7) 0.089(11) 0.020(6) 0.008(6) -0.005(5) -0.026(7)
C93 0.051(7) 0.082(11) 0.026(6) 0.010(7) 0.005(6) 0.001(7)
C94 0.052(7) 0.035(6) 0.018(5) 0.001(4) 0.003(5) 0.005(5)
C95 0.044(6) 0.042(7) 0.035(6) -0.002(5) -0.010(5) 0.007(5)
C96 0.033(6) 0.040(6) 0.038(6) 0.003(5) -0.008(5) 0.000(4)
C97 0.119(14) 0.082(12) 0.049(9) -0.010(9) 0.027(10) -0.055(11)
C98 0.136(16) 0.046(8) 0.064(10) -0.002(8) 0.045(11) 0.024(10)
C99 0.111(13) 0.105(15) 0.032(8) 0.027(9) 0.002(9) 0.046(11)
C100 0.042(6) 0.040(6) 0.043(7) -0.007(5) 0.021(5) -0.011(5)
C101 0.041(7) 0.034(6) 0.044(8) 0.004(5) 0.020(6) 0.002(5)
C102 0.046(7) 0.049(7) 0.041(8) 0.005(6) 0.025(6) 0.001(6)
C103 0.045(6) 0.040(6) 0.028(6) 0.002(5) 0.016(5) 0.002(5)
C104 0.046(7) 0.044(7) 0.053(8) -0.007(6) 0.017(6) -0.014(5)
C105 0.038(6) 0.026(5) 0.050(7) 0.002(5) 0.003(5) 0.003(4)
C106 0.036(7) 0.072(10) 0.057(10) 0.013(8) 0.002(7) 0.006(6)
C107 0.048(6) 0.033(6) 0.041(7) -0.016(5) 0.017(5) -0.005(5)
C108 0.059(8) 0.068(9) 0.047(8) 0.015(7) 0.027(7) 0.007(7)
C109 0.26(4) 0.13(3) 0.19(3) 0.00(2) 0.15(3) 0.00(3)
C110 0.17(3) 0.11(2) 0.106(19) -0.003(16) 0.03(2) 0.04(2)
C111 0.089(14) 0.12(2) 0.11(2) -0.038(18) 0.066(15) -0.060(16)
C112 0.078(12) 0.13(2) 0.121(19) -0.015(16) 0.084(14) -0.044(15)
C113 0.61(15) 0.11(4) 0.15(5) 0.13(4) 0.29(8) 0.24(7)
C114 0.046(16) 0.12(3) 0.08(2) -0.03(2) -0.025(16) 0.011(18)
C115 0.15(4) 0.031(15) 0.09(3) 0.007(16) 0.00(3) 0.04(2)
C116 0.12(3) 0.46(8) 0.06(2) -0.08(3) -0.03(2) 0.03(4)

loop_
_atom_type_symbol
_atom_type_description
_atom_type_scat_dispersion_real
_atom_type_scat_dispersion_imag
_atom_type_scat_source
C C 0.0033 0.0016 'International Tables Vol C Tables 4.2.6.8 and 6.1.1.4'
H H 0.0000 0.0000 'International Tables Vol C Tables 4.2.6.8 and 6.1.1.4'
N N 0.0061 0.0033 'International Tables Vol C Tables 4.2.6.8 and 6.1.1.4'
F F 0.0171 0.0103 'International Tables Vol C Tables 4.2.6.8 and 6.1.1.4'
P P 0.1023 0.0942 'International Tables Vol C Tables 4.2.6.8 and 6.1.1.4'
S S 0.1246 0.1234 'International Tables Vol C Tables 4.2.6.8 and 6.1.1.4'
Hg Hg -2.3894 9.2266 'International Tables Vol C Tables 4.2.6.8 and 6.1.1.4'
O O 0.0106 0.0060 'International Tables Vol C Tables 4.2.6.8 and 6.1.1.4'

loop_
_geom_angle_atom_site_label_1
_geom_angle_atom_site_label_2
_geom_angle_atom_site_label_3
_geom_angle
S2 Hg1 S4 113.33(11)
S2 Hg1 S1 118.03(11)
S4 Hg1 S1 109.87(10)
S2 Hg1 S3 107.02(13)
S4 Hg1 S3 91.73(11)
S1 Hg1 S3 113.86(11)
S8 Hg2 S7 122.99(10)
S8 Hg2 S6 108.31(10)
S7 Hg2 S6 101.50(10)
S8 Hg2 S5 101.09(10)
S7 Hg2 S5 111.33(10)
S6 Hg2 S5 111.77(10)
S11 Hg3 S10 120.82(13)
S11 Hg3 S9 112.97(11)
S10 Hg3 S9 99.62(12)
S11 Hg3 S12 102.64(10)
S10 Hg3 S12 110.59(15)
S9 Hg3 S12 110.28(11)
C1 S1 Hg1 109.7(5)
C10 S2 Hg1 108.1(4)
C19 S3 Hg1 111.1(4)
C28 S4 Hg1 105.9(4)
C37 S5 Hg2 107.9(4)
C46 S6 Hg2 107.3(4)
C55 S7 Hg2 106.8(3)
C64 S8 Hg2 108.1(4)
C73 S9 Hg3 104.7(4)
C82 S10 Hg3 106.0(4)
C91 S11 Hg3 107.8(4)
C100 S12 Hg3 105.0(4)
C9 N1 C8 106.9(12)
C9 N1 C4 114.6(12)
C8 N1 C4 109.4(13)
C9 N1 C7 107.8(11)
C8 N1 C7 105.1(11)
C4 N1 C7 112.5(13)
C16 N2 C17 107.7(17)
C16 N2 C18 110.4(18)
C17 N2 C18 109.0(15)
C16 N2 C13 112.0(13)
C17 N2 C13 109.1(14)
C18 N2 C13 108.5(15)
C26 N3 C27 107.4(12)
C26 N3 C25 110.0(13)
C27 N3 C25 108.4(13)
C26 N3 C22 109.9(11)
C27 N3 C22 111.1(11)
C25 N3 C22 110.0(10)
C35 N4 C36 109.2(11)
C35 N4 C31 114.9(10)
C36 N4 C31 110.8(10)
C35 N4 C34 107.2(11)
C36 N4 C34 108.9(10)
C31 N4 C34 105.5(9)
C40 N5 C43 112.2(11)
C40 N5 C45 110.2(11)
C43 N5 C45 111.4(14)
C40 N5 C44 112.0(10)
C43 N5 C44 106.6(11)
C45 N5 C44 104.1(13)
C52 N6 C53 110.4(12)
C52 N6 C54 110.5(11)
C53 N6 C54 107.7(10)
C52 N6 C49 109.2(9)
C53 N6 C49 109.5(9)
C54 N6 C49 109.5(10)
C63 N7 C62 108.3(10)
C63 N7 C58 112.4(9)
C62 N7 C58 113.9(9)
C63 N7 C61 105.9(9)
C62 N7 C61 108.9(10)
C58 N7 C61 107.0(8)
C71 N8 C72 111.3(10)
C71 N8 C70 108.8(8)
C72 N8 C70 104.2(9)
C71 N8 C67 109.9(8)
C72 N8 C67 111.7(9)
C70 N8 C67 110.8(9)
C79A N9 C81 120(2)
C79A N9 C80 49(2)
C81 N9 C80 107.0(13)
C79A N9 C79 57(2)
C81 N9 C79 104.8(13)
C80 N9 C79 105.9(13)
C79A N9 C81A 114(2)
C81 N9 C81A 47.1(19)
C80 N9 C81A 142.8(19)
C79 N9 C81A 67(2)
C79A N9 C76 120(2)
C81 N9 C76 120.3(19)
C80 N9 C76 108.1(17)
C79 N9 C76 109.8(17)
C81A N9 C76 108.6(16)
C79A N9 C80A 109.4(17)
C81 N9 C80A 53(2)
C80 N9 C80A 65.9(19)
C79 N9 C80A 147(2)
C81A N9 C80A 100(2)
C76 N9 C80A 103.2(19)
C85 N10 C88 112.8(11)
C85 N10 C89 113.9(10)
C88 N10 C89 105.2(11)
C85 N10 C90 108.2(10)
C88 N10 C90 108.7(10)
C89 N10 C90 107.9(11)
C97 N11 C99 105.3(14)
C97 N11 C98 116.0(13)
C99 N11 C98 105.4(12)
C97 N11 C94 111.5(10)
C99 N11 C94 110.7(10)
C98 N11 C94 107.8(10)
C106 N12 C103 109.7(10)
C106 N12 C107 107.1(10)
C103 N12 C107 112.5(9)
C106 N12 C108 108.1(11)
C103 N12 C108 111.0(9)
C107 N12 C108 108.4(10)
F5 P1 F4 90.8(6)
F5 P1 F6 92.0(5)
F4 P1 F6 91.2(6)
F5 P1 F1 88.7(6)
F4 P1 F1 179.0(6)
F6 P1 F1 89.7(5)
F5 P1 F2 177.6(6)
F4 P1 F2 90.9(5)
F6 P1 F2 89.7(5)
F1 P1 F2 89.6(6)
F5 P1 F3 86.4(5)
F4 P1 F3 90.5(6)
F6 P1 F3 177.7(6)
F1 P1 F3 88.7(5)
F2 P1 F3 91.9(5)
F12 P2 F8 90.6(8)
F12 P2 F11 91.6(8)
F8 P2 F11 177.8(9)
F12 P2 F7 92.0(8)
F8 P2 F7 87.9(9)
F11 P2 F7 91.7(8)
F12 P2 F9 89.0(8)
F8 P2 F9 90.5(9)
F11 P2 F9 89.9(7)
F7 P2 F9 178.1(10)
F12 P2 F10 178.6(7)
F8 P2 F10 90.7(8)
F11 P2 F10 87.2(6)
F7 P2 F10 88.7(8)
F9 P2 F10 90.4(8)
F13 P3 F16 170.6(18)
F13 P3 F15 103.6(18)
F16 P3 F15 83.4(15)
F13 P3 F14 83(2)
F16 P3 F14 90.2(16)
F15 P3 F14 92.4(10)
F13 P3 F17 92(2)
F16 P3 F17 94.5(19)
F15 P3 F17 87.2(10)
F14 P3 F17 175(2)
F13 P3 F18 82.6(16)
F16 P3 F18 90.6(15)
F15 P3 F18 173.3(16)
F14 P3 F18 90.7(9)
F17 P3 F18 90.3(9)
F24 P4 F21 85.9(9)
F24 P4 F22 80.9(12)
F21 P4 F22 89.1(13)
F24 P4 F19 87.5(18)
F21 P4 F19 88.8(16)
F22 P4 F19 168.3(17)
F24 P4 F23 94.2(9)
F21 P4 F23 170.6(14)
F22 P4 F23 81.6(10)
F19 P4 F23 100.7(17)
F24 P4 F20 176.2(15)
F21 P4 F20 91.2(10)
F22 P4 F20 96.6(16)
F19 P4 F20 94.9(17)
F23 P4 F20 88.3(10)
F26 P5 F30 87.9(5)
F26 P5 F25 89.7(5)
F30 P5 F25 90.1(6)
F26 P5 F29 178.3(6)
F30 P5 F29 90.9(5)
F25 P5 F29 89.1(5)
F26 P5 F27 91.8(5)
F30 P5 F27 179.3(6)
F25 P5 F27 90.6(6)
F29 P5 F27 89.4(5)
F26 P5 F28 91.2(5)
F30 P5 F28 90.2(5)
F25 P5 F28 179.0(5)
F29 P5 F28 89.9(5)
F27 P5 F28 89.1(5)
F36 P6 F34 89.4(7)
F36 P6 F35 178.8(9)
F34 P6 F35 91.7(8)
F36 P6 F32 90.2(6)
F34 P6 F32 91.7(7)
F35 P6 F32 90.3(6)
F36 P6 F31 89.6(7)
F34 P6 F31 90.7(7)
F35 P6 F31 89.8(7)
F32 P6 F31 177.6(8)
F36 P6 F33 89.0(7)
F34 P6 F33 178.2(7)
F35 P6 F33 90.0(7)
F32 P6 F33 87.6(6)
F31 P6 F33 90.0(7)
C6 C1 C2 117.2(12)
C6 C1 S1 124.3(9)
C2 C1 S1 118.4(11)
C3 C2 C1 121.5(13)
C3 C2 H2A 119.3
C1 C2 H2A 119.3
C2 C3 C4 119.9(12)
C2 C3 H3A 120.0
C4 C3 H3A 120.0
C5 C4 C3 118.7(11)
C5 C4 N1 119.1(12)
C3 C4 N1 122.1(11)
C4 C5 C6 122.5(14)
C4 C5 H5A 118.7
C6 C5 H5A 118.7
C1 C6 C5 120.1(12)
C1 C6 H6A 119.9
C5 C6 H6A 119.9
N1 C7 H7A 109.5
N1 C7 H7B 109.5
H7A C7 H7B 109.5
N1 C7 H7C 109.5
H7A C7 H7C 109.5
H7B C7 H7C 109.5
N1 C8 H8A 109.5
N1 C8 H8B 109.5
H8A C8 H8B 109.5
N1 C8 H8C 109.5
H8A C8 H8C 109.5
H8B C8 H8C 109.5
N1 C9 H9A 109.5
N1 C9 H9B 109.5
H9A C9 H9B 109.5
N1 C9 H9C 109.5
H9A C9 H9C 109.5
H9B C9 H9C 109.5
C15 C10 C11 119.6(14)
C15 C10 S2 119.8(12)
C11 C10 S2 120.6(9)
C10 C11 C12 119.1(14)
C10 C11 H11A 120.4
C12 C11 H11A 120.4
C13 C12 C11 119.1(17)
C13 C12 H12A 120.4
C11 C12 H12A 120.4
C14 C13 C12 119.5(15)
C14 C13 N2 120.0(14)
C12 C13 N2 120.3(16)
C13 C14 C15 120.2(16)
C13 C14 H14C 119.9
C15 C14 H14C 119.9
C10 C15 C14 122.0(17)
C10 C15 H15A 119.0
C14 C15 H15A 119.0
N2 C16 H16A 109.5
N2 C16 H16B 109.5
H16A C16 H16B 109.5
N2 C16 H16C 109.5
H16A C16 H16C 109.5
H16B C16 H16C 109.5
N2 C17 H17A 109.5
N2 C17 H17B 109.5
H17A C17 H17B 109.5
N2 C17 H17C 109.5
H17A C17 H17C 109.5
H17B C17 H17C 109.5
N2 C18 H18A 109.5
N2 C18 H18B 109.5
H18A C18 H18B 109.5
N2 C18 H18C 109.5
H18A C18 H18C 109.5
H18B C18 H18C 109.5
C24 C19 C20 119.1(10)
C24 C19 S3 119.4(8)
C20 C19 S3 121.5(9)
C19 C20 C21 120.8(11)
C19 C20 H20A 119.6
C21 C20 H20A 119.6
C22 C21 C20 120.2(11)
C22 C21 H21A 119.9
C20 C21 H21A 119.9
C21 C22 C23 119.4(11)
C21 C22 N3 125.0(12)
C23 C22 N3 115.0(11)
C24 C23 C22 119.3(12)
C24 C23 H23A 120.4
C22 C23 H23A 120.4
C19 C24 C23 120.9(11)
C19 C24 H24A 119.6
C23 C24 H24A 119.6
N3 C25 H25A 109.5
N3 C25 H25B 109.5
H25A C25 H25B 109.5
N3 C25 H25C 109.5
H25A C25 H25C 109.5
H25B C25 H25C 109.5
N3 C26 H26A 109.5
N3 C26 H26B 109.5
H26A C26 H26B 109.5
N3 C26 H26C 109.5
H26A C26 H26C 109.5
H26B C26 H26C 109.5
N3 C27 H27A 109.5
N3 C27 H27B 109.5
H27A C27 H27B 109.5
N3 C27 H27C 109.5
H27A C27 H27C 109.5
H27B C27 H27C 109.5
C29 C28 C33 115.6(11)
C29 C28 S4 120.7(9)
C33 C28 S4 123.6(8)
C30 C29 C28 122.7(11)
C30 C29 H29A 118.7
C28 C29 H29A 118.7
C31 C30 C29 119.2(11)
C31 C30 H30A 120.4
C29 C30 H30A 120.4
C30 C31 C32 120.4(11)
C30 C31 N4 118.7(10)
C32 C31 N4 120.8(10)
C33 C32 C31 119.5(11)
C33 C32 H32A 120.2
C31 C32 H32A 120.2
C32 C33 C28 122.5(10)
C32 C33 H33A 118.8
C28 C33 H33A 118.8
N4 C34 H34A 109.5
N4 C34 H34B 109.5
H34A C34 H34B 109.5
N4 C34 H34C 109.5
H34A C34 H34C 109.5
H34B C34 H34C 109.5
N4 C35 H35A 109.5
N4 C35 H35B 109.5
H35A C35 H35B 109.5
N4 C35 H35C 109.5
H35A C35 H35C 109.5
H35B C35 H35C 109.5
N4 C36 H36A 109.5
N4 C36 H36B 109.5
H36A C36 H36B 109.5
N4 C36 H36C 109.5
H36A C36 H36C 109.5
H36B C36 H36C 109.5
C42 C37 C38 116.4(11)
C42 C37 S5 119.2(9)
C38 C37 S5 124.4(10)
C39 C38 C37 121.8(11)
C39 C38 H38A 119.1
C37 C38 H38A 119.1
C40 C39 C38 120.1(10)
C40 C39 H39A 119.9
C38 C39 H39A 119.9
C39 C40 C41 117.5(11)
C39 C40 N5 118.3(11)
C41 C40 N5 124.1(11)
C42 C41 C40 121.4(11)
C42 C41 H41A 119.3
C40 C41 H41A 119.3
C41 C42 C37 122.6(11)
C41 C42 H42A 118.7
C37 C42 H42A 118.7
N5 C43 H43A 109.5
N5 C43 H43B 109.5
H43A C43 H43B 109.5
N5 C43 H43C 109.5
H43A C43 H43C 109.5
H43B C43 H43C 109.5
N5 C44 H44A 109.5
N5 C44 H44B 109.5
H44A C44 H44B 109.5
N5 C44 H44C 109.5
H44A C44 H44C 109.5
H44B C44 H44C 109.5
N5 C45 H45A 109.5
N5 C45 H45B 109.5
H45A C45 H45B 109.5
N5 C45 H45C 109.5
H45A C45 H45C 109.5
H45B C45 H45C 109.5
C51 C46 C47 115.4(10)
C51 C46 S6 126.1(9)
C47 C46 S6 118.5(9)
C48 C47 C46 120.7(11)
C48 C47 H47A 119.7
C46 C47 H47A 119.7
C49 C48 C47 120.6(10)
C49 C48 H48A 119.7
C47 C48 H48A 119.7
C48 C49 C50 119.6(9)
C48 C49 N6 120.5(9)
C50 C49 N6 119.9(10)
C51 C50 C49 121.2(11)
C51 C50 H50A 119.4
C49 C50 H50A 119.4
C50 C51 C46 122.5(11)
C50 C51 H51A 118.7
C46 C51 H51A 118.8
N6 C52 H52A 109.5
N6 C52 H52B 109.5
H52A C52 H52B 109.5
N6 C52 H52C 109.5
H52A C52 H52C 109.5
H52B C52 H52C 109.5
N6 C53 H53A 109.5
N6 C53 H53B 109.5
H53A C53 H53B 109.5
N6 C53 H53C 109.5
H53A C53 H53C 109.5
H53B C53 H53C 109.5
N6 C54 H54A 109.5
N6 C54 H54B 109.5
H54A C54 H54B 109.5
N6 C54 H54C 109.5
H54A C54 H54C 109.5
H54B C54 H54C 109.5
C56 C55 C60 115.7(10)
C56 C55 S7 120.6(8)
C60 C55 S7 123.7(8)
C55 C56 C57 124.7(11)
C55 C56 H56A 117.6
C57 C56 H56A 117.6
C58 C57 C56 117.8(12)
C58 C57 H57A 121.1
C56 C57 H57A 121.1
C57 C58 C59 121.9(10)
C57 C58 N7 118.9(10)
C59 C58 N7 119.2(9)
C58 C59 C60 117.5(10)
C58 C59 H59A 121.2
C60 C59 H59A 121.2
C55 C60 C59 122.4(11)
C55 C60 H60A 118.8
C59 C60 H60A 118.8
N7 C61 H61A 109.5
N7 C61 H61B 109.5
H61A C61 H61B 109.5
N7 C61 H61C 109.5
H61A C61 H61C 109.5
H61B C61 H61C 109.5
N7 C62 H62A 109.5
N7 C62 H62B 109.5
H62A C62 H62B 109.5
N7 C62 H62C 109.5
H62A C62 H62C 109.5
H62B C62 H62C 109.5
N7 C63 H63A 109.5
N7 C63 H63B 109.5
H63A C63 H63B 109.5
N7 C63 H63C 109.5
H63A C63 H63C 109.5
H63B C63 H63C 109.5
C65 C64 C69 118.4(10)
C65 C64 S8 122.2(8)
C69 C64 S8 119.4(8)
C64 C65 C66 120.2(10)
C64 C65 H65A 119.9
C66 C65 H65A 119.9
C67 C66 C65 119.1(11)
C67 C66 H66A 120.4
C65 C66 H66A 120.4
C66 C67 C68 122.7(10)
C66 C67 N8 119.6(10)
C68 C67 N8 117.6(9)
C69 C68 C67 119.9(10)
C69 C68 H68A 120.1
C67 C68 H68A 120.1
C68 C69 C64 119.7(10)
C68 C69 H69A 120.2
C64 C69 H69A 120.2
N8 C70 H70A 109.5
N8 C70 H70B 109.5
H70A C70 H70B 109.5
N8 C70 H70C 109.5
H70A C70 H70C 109.5
H70B C70 H70C 109.5
N8 C71 H71A 109.5
N8 C71 H71B 109.5
H71A C71 H71B 109.5
N8 C71 H71C 109.5
H71A C71 H71C 109.5
H71B C71 H71C 109.5
N8 C72 H72A 109.5
N8 C72 H72B 109.5
H72A C72 H72B 109.5
N8 C72 H72C 109.5
H72A C72 H72C 109.5
H72B C72 H72C 109.5
C78 C73 C74 118.4(12)
C78 C73 S9 123.4(10)
C74 C73 S9 118.3(10)
C73 C74 C75 118.1(14)
C73 C74 H74A 121.0
C75 C74 H74A 121.0
C76 C75 C74 120.9(15)
C76 C75 H75A 119.5
C74 C75 H75A 119.5
C75 C76 C77 120.8(14)
C75 C76 N9 119.9(15)
C77 C76 N9 119.3(15)
C78 C77 C76 119.2(13)
C78 C77 H77A 120.4
C76 C77 H77A 120.4
C77 C78 C73 122.6(13)
C77 C78 H78A 118.7
C73 C78 H78A 118.7
N9 C79 H79A 109.5
N9 C79 H79B 109.5
H79A C79 H79B 109.5
N9 C79 H79C 109.5
H79A C79 H79C 109.5
H79B C79 H79C 109.5
N9 C79A H79D 109.5
N9 C79A H79E 109.5
H79D C79A H79E 109.5
N9 C79A H79F 109.5
H79D C79A H79F 109.5
H79E C79A H79F 109.5
N9 C80 H80A 109.5
N9 C80 H80B 109.5
H80A C80 H80B 109.5
N9 C80 H80C 109.5
H80A C80 H80C 109.5
H80B C80 H80C 109.5
N9 C80A H80D 109.5
N9 C80A H80E 109.5
H80D C80A H80E 109.5
N9 C80A H80F 109.5
H80D C80A H80F 109.5
H80E C80A H80F 109.5
N9 C81 H81A 109.5
N9 C81 H81B 109.5
H81A C81 H81B 109.5
N9 C81 H81C 109.5
H81A C81 H81C 109.5
H81B C81 H81C 109.5
N9 C81A H81D 109.5
N9 C81A H81E 109.5
H81D C81A H81E 109.5
N9 C81A H81F 109.5
H81D C81A H81F 109.5
H81E C81A H81F 109.5
C83 C82 C87 112.2(13)
C83 C82 S10 121.8(12)
C87 C82 S10 126.0(11)
C84 C83 C82 126.9(14)
C84 C83 H83A 116.6
C82 C83 H83A 116.6
C83 C84 C85 118.6(12)
C83 C84 H84A 120.7
C85 C84 H84A 120.7
C86 C85 N10 122.7(11)
C86 C85 C84 117.1(12)
N10 C85 C84 120.2(10)
C85 C86 C87 121.1(12)
C85 C86 H86A 119.4
C87 C86 H86A 119.4
C86 C87 C82 124.0(11)
C86 C87 H87A 118.0
C82 C87 H87A 118.0
N10 C88 H88A 109.5
N10 C88 H88B 109.5
H88A C88 H88B 109.5
N10 C88 H88C 109.5
H88A C88 H88C 109.5
H88B C88 H88C 109.5
N10 C89 H89A 109.5
N10 C89 H89B 109.5
H89A C89 H89B 109.5
N10 C89 H89C 109.5
H89A C89 H89C 109.5
H89B C89 H89C 109.5
N10 C90 H90A 109.5
N10 C90 H90B 109.5
H90A C90 H90B 109.5
N10 C90 H90C 109.5
H90A C90 H90C 109.5
H90B C90 H90C 109.5
C96 C91 C92 116.7(10)
C96 C91 S11 119.9(9)
C92 C91 S11 123.3(9)
C93 C92 C91 119.5(12)
C93 C92 H92A 120.3
C91 C92 H92A 120.3
C94 C93 C92 122.6(13)
C94 C93 H93A 118.7
C92 C93 H93A 118.7
C93 C94 C95 118.7(11)
C93 C94 N11 119.9(10)
C95 C94 N11 121.4(10)
C96 C95 C94 121.1(11)
C96 C95 H95A 119.4
C94 C95 H95A 119.4
C95 C96 C91 121.4(10)
C95 C96 H96A 119.3
C91 C96 H96A 119.3
N11 C97 H97A 109.5
N11 C97 H97B 109.5
H97A C97 H97B 109.5
N11 C97 H97C 109.5
H97A C97 H97C 109.5
H97B C97 H97C 109.5
N11 C98 H98A 109.5
N11 C98 H98B 109.5
H98A C98 H98B 109.5
N11 C98 H98C 109.5
H98A C98 H98C 109.5
H98B C98 H98C 109.5
N11 C99 H99A 109.5
N11 C99 H99B 109.5
H99A C99 H99B 109.5
N11 C99 H99C 109.5
H99A C99 H99C 109.5
H99B C99 H99C 109.5
C101 C100 C105 118.0(10)
C101 C100 S12 123.2(9)
C105 C100 S12 118.8(9)
C100 C101 C102 121.3(11)
C100 C101 H10A 119.4
C102 C101 H10A 119.4
C103 C102 C101 117.9(12)
C103 C102 H10B 121.0
C101 C102 H10B 121.0
C102 C103 C104 120.3(11)
C102 C103 N12 118.6(11)
C104 C103 N12 120.9(10)
C105 C104 C103 120.8(11)
C105 C104 H10C 119.6
C103 C104 H10C 119.6
C104 C105 C100 121.7(11)
C104 C105 H10D 119.2
C100 C105 H10D 119.2
N12 C106 H10E 109.5
N12 C106 H10F 109.5
H10E C106 H10F 109.5
N12 C106 H10G 109.5
H10E C106 H10G 109.5
H10F C106 H10G 109.5
N12 C107 H10H 109.5
N12 C107 H10I 109.5
H10H C107 H10I 109.5
N12 C107 H10J 109.5
H10H C107 H10J 109.5
H10I C107 H10J 109.5
N12 C108 H10K 109.5
N12 C108 H10L 109.5
H10K C108 H10L 109.5
N12 C108 H10M 109.5
H10K C108 H10M 109.5
H10L C108 H10M 109.5
C110 C109 H10N 109.5
C110 C109 H10O 109.5
H10N C109 H10O 109.5
C110 C109 H10P 109.5
H10N C109 H10P 109.5
H10O C109 H10P 109.5
N13 C110 C109 174(3)
C112 C111 H11B 109.5
C112 C111 H11C 109.5
H11B C111 H11C 109.5
C112 C111 H11D 109.5
H11B C111 H11D 109.5
H11C C111 H11D 109.5
C111 C112 N14 170(3)
O1 C113 H13C 109.5
O1 C113 H13B 109.5
H13C C113 H13B 109.5
O1 C113 H13A 109.5
H13C C113 H13A 109.5
H13B C113 H13A 109.5
C115 C114 H11E 109.5
C115 C114 H11F 109.5
H11E C114 H11F 109.5
C115 C114 H11G 109.5
H11E C114 H11G 109.5
H11F C114 H11G 109.5
N15 C115 C114 173(5)

loop_
_geom_bond_atom_site_label_1
_geom_bond_atom_site_label_2
_geom_bond_distance
Hg1 S2 2.490(4)
Hg1 S4 2.501(3)
Hg1 S1 2.507(3)
Hg1 S3 2.592(3)
Hg2 S8 2.480(3)
Hg2 S7 2.482(3)
Hg2 S6 2.567(3)
Hg2 S5 2.579(3)
Hg3 S11 2.469(3)
Hg3 S10 2.483(4)
Hg3 S9 2.563(3)
Hg3 S12 2.576(3)
S1 C1 1.740(14)
S2 C10 1.802(14)
S3 C19 1.764(11)
S4 C28 1.750(12)
S5 C37 1.749(12)
S6 C46 1.736(10)
S7 C55 1.751(10)
S8 C64 1.751(10)
S9 C73 1.767(12)
S10 C82 1.721(14)
S11 C91 1.750(12)
S12 C100 1.782(11)
N1 C9 1.456(9)
N1 C8 1.468(9)
N1 C4 1.468(9)
N1 C7 1.469(9)
N2 C16 1.478(10)
N2 C17 1.48(2)
N2 C18 1.50(2)
N2 C13 1.53(2)
N3 C26 1.484(19)
N3 C27 1.496(19)
N3 C25 1.506(19)
N3 C22 1.519(14)
N4 C35 1.436(16)
N4 C36 1.487(17)
N4 C31 1.523(14)
N4 C34 1.542(15)
N5 C40 1.464(17)
N5 C43 1.472(16)
N5 C45 1.486(19)
N5 C44 1.548(19)
N6 C52 1.49(2)
N6 C53 1.511(17)
N6 C54 1.520(16)
N6 C49 1.536(13)
N7 C63 1.484(17)
N7 C62 1.486(17)
N7 C58 1.525(13)
N7 C61 1.533(13)
N8 C71 1.478(14)
N8 C72 1.504(16)
N8 C70 1.515(14)
N8 C67 1.548(14)
N9 C79A 1.29(3)
N9 C81 1.457(10)
N9 C80 1.461(10)
N9 C79 1.472(10)
N9 C81A 1.48(4)
N9 C76 1.51(2)
N9 C80A 1.56(3)
N10 C85 1.443(16)
N10 C88 1.485(16)
N10 C89 1.488(16)
N10 C90 1.51(2)
N11 C97 1.481(18)
N11 C99 1.493(18)
N11 C98 1.511(18)
N11 C94 1.529(14)
N12 C106 1.480(19)
N12 C103 1.484(14)
N12 C107 1.496(14)
N12 C108 1.517(16)
N13 C110 1.20(3)
N14 C112 1.52(5)
N15 C115 1.09(5)
P1 F5 1.575(9)
P1 F4 1.582(10)
P1 F6 1.585(8)
P1 F1 1.590(10)
P1 F2 1.594(9)
P1 F3 1.596(9)
P2 F12 1.560(12)
P2 F8 1.575(13)
P2 F11 1.582(12)
P2 F7 1.589(13)
P2 F9 1.592(13)
P2 F10 1.603(12)
P3 F13 1.455(19)
P3 F16 1.51(2)
P3 F15 1.526(14)
P3 F14 1.529(17)
P3 F17 1.556(19)
P3 F18 1.586(13)
P4 F24 1.499(16)
P4 F21 1.551(16)
P4 F22 1.55(2)
P4 F19 1.57(3)
P4 F23 1.590(13)
P4 F20 1.590(16)
P5 F26 1.583(8)
P5 F30 1.589(9)
P5 F25 1.592(10)
P5 F29 1.594(8)
P5 F27 1.597(10)
P5 F28 1.598(9)
P6 F36 1.565(11)
P6 F34 1.576(12)
P6 F35 1.581(11)
P6 F32 1.593(11)
P6 F31 1.595(12)
P6 F33 1.597(11)
O1 C113 1.414(10)
O2 C116 1.18(6)
C1 C6 1.385(19)
C1 C2 1.435(15)
C2 C3 1.383(19)
C2 H2A 0.9400
C3 C4 1.39(2)
C3 H3A 0.9400
C4 C5 1.369(18)
C5 C6 1.40(2)
C5 H5A 0.9400
C6 H6A 0.9400
C7 H7A 0.9700
C7 H7B 0.9700
C7 H7C 0.9700
C8 H8A 0.9700
C8 H8B 0.9700
C8 H8C 0.9700
C9 H9A 0.9700
C9 H9B 0.9700
C9 H9C 0.9700
C10 C15 1.336(19)
C10 C11 1.34(2)
C11 C12 1.42(2)
C11 H11A 0.9400
C12 C13 1.37(2)
C12 H12A 0.9400
C13 C14 1.34(2)
C14 C15 1.35(2)
C14 H14C 0.9400
C15 H15A 0.9400
C16 H16A 0.9700
C16 H16B 0.9700
C16 H16C 0.9700
C17 H17A 0.9700
C17 H17B 0.9700
C17 H17C 0.9700
C18 H18A 0.9700
C18 H18B 0.9700
C18 H18C 0.9700
C19 C24 1.372(16)
C19 C20 1.378(16)
C20 C21 1.439(16)
C20 H20A 0.9400
C21 C22 1.336(17)
C21 H21A 0.9400
C22 C23 1.435(18)
C23 C24 1.410(17)
C23 H23A 0.9400
C24 H24A 0.9400
C25 H25A 0.9700
C25 H25B 0.9700
C25 H25C 0.9700
C26 H26A 0.9700
C26 H26B 0.9700
C26 H26C 0.9700
C27 H27A 0.9700
C27 H27B 0.9700
C27 H27C 0.9700
C28 C29 1.410(15)
C28 C33 1.412(16)
C29 C30 1.378(17)
C29 H29A 0.9400
C30 C31 1.372(17)
C30 H30A 0.9400
C31 C32 1.402(16)
C32 C33 1.359(17)
C32 H32A 0.9400
C33 H33A 0.9400
C34 H34A 0.9700
C34 H34B 0.9700
C34 H34C 0.9700
C35 H35A 0.9700
C35 H35B 0.9700
C35 H35C 0.9700
C36 H36A 0.9700
C36 H36B 0.9700
C36 H36C 0.9700
C37 C42 1.393(16)
C37 C38 1.403(15)
C38 C39 1.400(18)
C38 H38A 0.9400
C39 C40 1.393(16)
C39 H39A 0.9400
C40 C41 1.411(16)
C41 C42 1.356(17)
C41 H41A 0.9400
C42 H42A 0.9400
C43 H43A 0.9700
C43 H43B 0.9700
C43 H43C 0.9700
C44 H44A 0.9700
C44 H44B 0.9700
C44 H44C 0.9700
C45 H45A 0.9700
C45 H45B 0.9700
C45 H45C 0.9700
C46 C51 1.409(16)
C46 C47 1.442(15)
C47 C48 1.386(15)
C47 H47A 0.9400
C48 C49 1.361(15)
C48 H48A 0.9400
C49 C50 1.388(16)
C50 C51 1.338(18)
C50 H50A 0.9400
C51 H51A 0.9400
C52 H52A 0.9700
C52 H52B 0.9700
C52 H52C 0.9700
C53 H53A 0.9700
C53 H53B 0.9700
C53 H53C 0.9700
C54 H54A 0.9700
C54 H54B 0.9700
C54 H54C 0.9700
C55 C56 1.368(16)
C55 C60 1.387(15)
C56 C57 1.370(16)
C56 H56A 0.9400
C57 C58 1.362(16)
C57 H57A 0.9400
C58 C59 1.384(17)
C59 C60 1.400(15)
C59 H59A 0.9400
C60 H60A 0.9400
C61 H61A 0.9700
C61 H61B 0.9700
C61 H61C 0.9700
C62 H62A 0.9700
C62 H62B 0.9700
C62 H62C 0.9700
C63 H63A 0.9700
C63 H63B 0.9700
C63 H63C 0.9700
C64 C65 1.384(15)
C64 C69 1.451(14)
C65 C66 1.409(16)
C65 H65A 0.9400
C66 C67 1.359(15)
C66 H66A 0.9400
C67 C68 1.369(15)
C68 C69 1.365(16)
C68 H68A 0.9400
C69 H69A 0.9400
C70 H70A 0.9700
C70 H70B 0.9700
C70 H70C 0.9700
C71 H71A 0.9700
C71 H71B 0.9700
C71 H71C 0.9700
C72 H72A 0.9700
C72 H72B 0.9700
C72 H72C 0.9700
C73 C78 1.383(18)
C73 C74 1.410(18)
C74 C75 1.41(2)
C74 H74A 0.9400
C75 C76 1.34(2)
C75 H75A 0.9400
C76 C77 1.39(2)
C77 C78 1.34(2)
C77 H77A 0.9400
C78 H78A 0.9400
C79 H79A 0.9700
C79 H79B 0.9700
C79 H79C 0.9700
C79A H79D 0.9700
C79A H79E 0.9700
C79A H79F 0.9700
C80 H80A 0.9700
C80 H80B 0.9700
C80 H80C 0.9700
C80A H80D 0.9700
C80A H80E 0.9700
C80A H80F 0.9700
C81 H81A 0.9700
C81 H81B 0.9700
C81 H81C 0.9700
C81A H81D 0.9700
C81A H81E 0.9700
C81A H81F 0.9700
C82 C83 1.39(2)
C82 C87 1.407(18)
C83 C84 1.33(2)
C83 H83A 0.9400
C84 C85 1.444(18)
C84 H84A 0.9400
C85 C86 1.365(15)
C86 C87 1.372(18)
C86 H86A 0.9400
C87 H87A 0.9400
C88 H88A 0.9700
C88 H88B 0.9700
C88 H88C 0.9700
C89 H89A 0.9700
C89 H89B 0.9700
C89 H89C 0.9700
C90 H90A 0.9700
C90 H90B 0.9700
C90 H90C 0.9700
C91 C96 1.384(16)
C91 C92 1.427(17)
C92 C93 1.369(17)
C92 H92A 0.9400
C93 C94 1.346(17)
C93 H93A 0.9400
C94 C95 1.372(17)
C95 C96 1.368(17)
C95 H95A 0.9400
C96 H96A 0.9400
C97 H97A 0.9700
C97 H97B 0.9700
C97 H97C 0.9700
C98 H98A 0.9700
C98 H98B 0.9700
C98 H98C 0.9700
C99 H99A 0.9700
C99 H99B 0.9700
C99 H99C 0.9700
C100 C101 1.371(16)
C100 C105 1.409(15)
C101 C102 1.459(17)
C101 H10A 0.9400
C102 C103 1.372(16)
C102 H10B 0.9400
C103 C104 1.402(17)
C104 C105 1.356(16)
C104 H10C 0.9400
C105 H10D 0.9400
C106 H10E 0.9700
C106 H10F 0.9700
C106 H10G 0.9700
C107 H10H 0.9700
C107 H10I 0.9700
C107 H10J 0.9700
C108 H10K 0.9700
C108 H10L 0.9700
C108 H10M 0.9700
C109 C110 1.56(4)
C109 H10N 0.9700
C109 H10O 0.9700
C109 H10P 0.9700
C111 C112 1.476(10)
C111 H11B 0.9700
C111 H11C 0.9700
C111 H11D 0.9700
C113 H13C 0.9700
C113 H13B 0.9700
C113 H13A 0.9700
C114 C115 1.46(6)
C114 H11E 0.9700
C114 H11F 0.9700
C114 H11G 0.9700

loop_
_geom_hbond_atom_site_label_D
_geom_hbond_atom_site_label_H
_geom_hbond_atom_site_label_A
_geom_hbond_distance_DH
_geom_hbond_distance_HA
_geom_hbond_distance_DA
_geom_hbond_angle_DHA
_geom_hbond_site_symmetry_A
C6 H6A S2 0.94 2.87 3.785(15) 164.4 .
C7 H7C F22 0.97 2.42 3.37(3) 165.7 .
C8 H8A N14 0.97 2.61 3.57(3) 168.0 .
C101 H10A S11 0.94 2.83 3.501(13) 129.4 .
C107 H10I F6 0.97 2.47 3.417(16) 164.9 .
C107 H10J F28 0.97 2.49 3.389(14) 154.4 2_564
C108 H10M F26 0.97 2.31 3.179(14) 148.2 2_564
C27 H27A F18 0.97 2.50 3.46(2) 170.7 2_564
C43 H43C F29 0.97 2.51 3.465(18) 168.9 2_564
C44 H44A F27 0.97 2.52 3.422(17) 155.4 2_564
C97 H97A S9 0.97 2.86 3.773(16) 156.5 2_564
C97 H97C F5 0.97 2.54 3.41(2) 150.0 2_564
C114 H11E S1 0.97 2.78 3.63(3) 146.3 2_575
C16 H16B F15 0.97 2.51 3.44(3) 161.9 1_554
C36 H36A F13 0.97 2.31 3.23(2) 157.8 1_554
C17 H17B N15 0.97 2.53 3.42(5) 152.5 2_574
C17 H17C N13 0.97 2.56 3.46(4) 154.7 2_574
C32 H32A F20 0.94 2.45 3.348(18) 159.6 2_574
C23 H23A S8 0.94 2.71 3.563(15) 151.1 .
C25 H25A F29 0.97 2.44 2.96(2) 113.2 .
C25 H25B S2 0.97 2.71 3.659(14) 167.3 2_565
C66 H66A F6 0.94 2.39 3.223(14) 147.7 2_565
C71 H71A S6 0.97 2.86 3.796(12) 163.3 2_565
C25 H25B S2 0.97 2.71 3.659(14) 167.3 2_565
C72 H72C F4 0.97 2.52 3.058(15) 114.6 2_565
C25 H25C F27 0.97 2.50 3.216(18) 130.7 .
C27 H27B F21 0.97 2.49 3.45(2) 169.3 .
C38 H38A S8 0.94 2.74 3.464(13) 134.2 .
C51 H51A S7 0.94 2.86 3.530(13) 129.5 .
C52 H52C F36 0.97 2.45 2.971(18) 113.1 1_645
C53 H53C F3 0.97 2.36 3.280(17) 158.4 .
C54 H54A F10 0.97 2.51 3.456(18) 166.2 2_664
C84 H84A F35 0.94 2.51 3.393(15) 156.0 1_644
C86 H86A F3 0.94 2.33 3.228(15) 160.8 2_554
